data_1557027
loop_
_publ_author_name
'Schorpp, Marcel'
'Krossing, Ingo'

_publ_section_title
;
 Soft interactions with hard Lewis acids: generation of mono- and
 dicationic alkaline-earth metal arene-complexes by direct oxidation.
;
_journal_issue 8
_journal_name_full 'Chemical science'
_journal_page_first 2068
_journal_page_last 2076
_journal_paper_doi 10.1039/c9sc06254h
_journal_volume 11
_journal_year 2020
_chemical_formula_moiety 'C24 Al2 F55 O6, C30 H12 Al Ba F34 O3, C12 H18'
_chemical_formula_sum 'C66 H30 Al3 Ba F89 O9'
_chemical_formula_weight 2876.18
_space_group_crystal_system monoclinic
_space_group_IT_number 7
_space_group_name_Hall 'P -2yc'
_space_group_name_H-M_alt 'P 1 c 1'
_atom_sites_solution_hydrogens geom
_atom_sites_solution_primary direct
_audit_creation_method 'FinalCif by Daniel Kratzert, Freiburg 2019'
_audit_update_record
;
2019-12-03 deposited with the CCDC.	2020-01-13 downloaded from the CCDC.
;
_cell_angle_alpha 90
_cell_angle_beta 90.107(4)
_cell_angle_gamma 90
_cell_formula_units_Z 4
_cell_length_a 28.173(3)
_cell_length_b 16.4313(17)
_cell_length_c 20.453(2)
_cell_measurement_reflns_used 9427
_cell_measurement_temperature 100(2)
_cell_measurement_theta_max 26.803
_cell_measurement_theta_min 2.458
_cell_volume 9468.1(17)
_computing_cell_refinement 'SAINT V8.38A'
_computing_data_collection 'Bruker BIS 2015.5.1.2/11-Jun-2015 P2 && APEX2_2014.11-0'
_computing_data_reduction 'SAINT V8.38A'
_computing_publication_material 'FinalCif by Daniel Kratzert, Freiburg 2019'
_computing_structure_refinement 'SHELXL-2018/3 (Sheldrick, 2018)'
_computing_structure_solution 'SHELXT 2014/5 (Sheldrick, 2014)'
_diffrn_ambient_temperature 100(2)
_diffrn_measured_fraction_theta_full 1.000
_diffrn_measured_fraction_theta_max 0.995
_diffrn_measurement_device_type 'Bruker SMART APEX2 QUAZAR'
_diffrn_measurement_method '\w and ? scans'
_diffrn_radiation_type MoK\a
_diffrn_radiation_wavelength 0.71073
_diffrn_reflns_av_R_equivalents 0.0413
_diffrn_reflns_av_unetI/netI 0.0340
_diffrn_reflns_Laue_measured_fraction_full 1.000
_diffrn_reflns_Laue_measured_fraction_max 0.995
_diffrn_reflns_limit_h_max 36
_diffrn_reflns_limit_h_min -36
_diffrn_reflns_limit_k_max 21
_diffrn_reflns_limit_k_min -20
_diffrn_reflns_limit_l_max 26
_diffrn_reflns_limit_l_min -26
_diffrn_reflns_number 241837
_diffrn_reflns_point_group_measured_fraction_full 1.000
_diffrn_reflns_point_group_measured_fraction_max 0.995
_diffrn_reflns_theta_full 25.242
_diffrn_reflns_theta_max 27.080
_diffrn_reflns_theta_min 0.723
_diffrn_source 'microfocus sealed X-ray tube'
_diffrn_source_current 0.6
_diffrn_source_voltage 50.0
_exptl_absorpt_coefficient_mu 0.676
_exptl_absorpt_correction_T_max 0.7457
_exptl_absorpt_correction_T_min 0.674
_exptl_absorpt_correction_type multi-scan
_exptl_absorpt_process_details
;
SADABS-2016/2 - Bruker AXS area detector scaling and absorption correction:
Krause, L., Herbst-Irmer, R., Sheldrick G.M. & Stalke D., J. Appl. Cryst. 48
(2015) 3-10
;
_exptl_crystal_colour colourless
_exptl_crystal_density_diffrn 2.018
_exptl_crystal_description block
_exptl_crystal_F_000 5576
_exptl_crystal_size_max 0.3
_exptl_crystal_size_mid 0.27
_exptl_crystal_size_min 0.17
_refine_diff_density_max 0.782
_refine_diff_density_min -0.448
_refine_diff_density_rms 0.060
_refine_ls_abs_structure_details
;
 Twinning involves inversion, so Flack parameter cannot be determined
;
_refine_ls_extinction_method none
_refine_ls_goodness_of_fit_ref 0.942
_refine_ls_hydrogen_treatment constr
_refine_ls_matrix_type full
_refine_ls_number_parameters 3041
_refine_ls_number_reflns 41457
_refine_ls_number_restraints 48470
_refine_ls_restrained_S_all 0.774
_refine_ls_R_factor_all 0.0355
_refine_ls_R_factor_gt 0.0323
_refine_ls_shift/su_max 0.009
_refine_ls_shift/su_mean 0.000
_refine_ls_structure_factor_coef Fsqd
_refine_ls_weighting_details 'w=1/[\s^2^(Fo^2^)+(0.0450P)^2^+5.8580P] where P=(Fo^2^+2Fc^2^)/3'
_refine_ls_weighting_scheme calc
_refine_ls_wR_factor_gt 0.0751
_refine_ls_wR_factor_ref 0.0768
_reflns_Friedel_coverage 0.999
_reflns_Friedel_fraction_full 1.000
_reflns_Friedel_fraction_max 0.995
_reflns_number_gt 39096
_reflns_number_total 41457
_reflns_threshold_expression 'I > 2\s(I)'
_cod_data_source_file c9sc06254h2.cif
_cod_data_source_block IKmjs227_0m_a
_cod_depositor_comments
;Adding full bibliography for 1557027--1557034.cif.

 Adding full bibliography for 1557027--1557034.cif.
;
_cod_original_cell_volume 9467.8(18)
_cod_original_sg_symbol_H-M 'P c'
_cod_database_code 1557027
_shelx_shelxl_version_number 2018/3
_shelx_space_group_comment
;
The symmetry employed for this shelxl refinement is uniquely defined
by the following loop, which should always be used as a source of
symmetry information in preference to the above space-group names.
They are only intended as comments.
;

loop_
_space_group_symop_operation_xyz
'x, y, z'
'x, -y, z+1/2'

loop_
_atom_site_label
_atom_site_type_symbol
_atom_site_fract_x
_atom_site_fract_y
_atom_site_fract_z
_atom_site_U_iso_or_equiv
_atom_site_adp_type
_atom_site_occupancy
_atom_site_site_symmetry_order
_atom_site_calc_flag
_atom_site_refinement_flags_posn
_atom_site_refinement_flags_adp
_atom_site_disorder_assembly
_atom_site_disorder_group
C1_25 C 0.2403(3) 0.3054(5) 0.6089(4) 0.0286(17) Uani 1 1 d . . . .
C2_25 C 0.2334(3) 0.2426(5) 0.5650(4) 0.0270(16) Uani 1 1 d . . . .
C3_25 C 0.1884(3) 0.2184(6) 0.5459(4) 0.038(2) Uani 1 1 d . . . .
H3_25 H 0.183707 0.174988 0.515913 0.045 Uiso 1 1 calc R U . .
C4_25 C 0.1511(3) 0.2604(6) 0.5724(5) 0.041(2) Uani 1 1 d . . . .
H4_25 H 0.119621 0.246465 0.559737 0.050 Uiso 1 1 calc R U . .
C5_25 C 0.1580(3) 0.3222(6) 0.6168(5) 0.039(2) Uani 1 1 d . . . .
H5_25 H 0.131310 0.349301 0.635049 0.046 Uiso 1 1 calc R U . .
C6_25 C 0.2026(3) 0.3451(5) 0.6349(4) 0.0343(19) Uani 1 1 d . . . .
H6_25 H 0.207303 0.388119 0.665259 0.041 Uiso 1 1 calc R U . .
F1_25 F 0.28663(16) 0.3233(3) 0.6247(2) 0.0341(11) Uani 1 1 d . . . .
F2_25 F 0.27352(16) 0.2046(3) 0.5408(2) 0.0383(12) Uani 1 1 d . . . .
C1_24 C 0.4301(3) 0.4622(5) 0.7037(4) 0.0344(18) Uani 1 1 d . . A 1
C2_24 C 0.3877(3) 0.4467(5) 0.6741(4) 0.0322(17) Uani 1 1 d . . A 1
C3_24 C 0.3571(3) 0.5077(5) 0.6545(4) 0.037(2) Uani 1 1 d . . A 1
H3_24 H 0.326864 0.495372 0.636241 0.045 Uiso 1 1 calc R U A 1
C4_24 C 0.3718(4) 0.5861(7) 0.6622(5) 0.052(3) Uani 1 1 d . . A 1
H4_24 H 0.352447 0.629309 0.646492 0.063 Uiso 1 1 calc R U A 1
C5_24 C 0.4153(4) 0.6040(6) 0.6931(4) 0.052(3) Uani 1 1 d . . A 1
H5_24 H 0.424390 0.659034 0.699962 0.063 Uiso 1 1 calc R U A 1
C6_24 C 0.4450(3) 0.5415(6) 0.7137(5) 0.043(2) Uani 1 1 d . . A 1
H6_24 H 0.474608 0.552838 0.733988 0.052 Uiso 1 1 calc R U A 1
F1_24 F 0.4581(2) 0.4003(5) 0.7230(4) 0.078(2) Uani 1 1 d . . A 1
F2_24 F 0.37461(17) 0.3662(3) 0.6644(2) 0.0347(11) Uani 1 1 d . . A 1
C1_23 C 0.5010(3) 0.2384(5) 0.5306(4) 0.0261(17) Uani 1 1 d . . . .
C2_23 C 0.4980(2) 0.2993(4) 0.5745(4) 0.0252(15) Uani 1 1 d . . . .
C3_23 C 0.5381(3) 0.3356(5) 0.5996(4) 0.0330(17) Uani 1 1 d . . . .
H3_23 H 0.535888 0.379000 0.630143 0.040 Uiso 1 1 calc R U . .
C4_23 C 0.5813(3) 0.3073(5) 0.5791(5) 0.036(2) Uani 1 1 d . . . .
H4_23 H 0.609406 0.330320 0.596979 0.044 Uiso 1 1 calc R U . .
C5_23 C 0.5850(3) 0.2460(5) 0.5331(5) 0.0320(18) Uani 1 1 d . . . .
H5_23 H 0.615504 0.228714 0.519038 0.038 Uiso 1 1 calc R U . .
C6_23 C 0.5448(3) 0.2095(5) 0.5072(4) 0.0332(18) Uani 1 1 d . . . .
H6_23 H 0.546713 0.167297 0.475561 0.040 Uiso 1 1 calc R U . .
F1_23 F 0.45907(15) 0.2035(3) 0.5084(2) 0.0305(10) Uani 1 1 d . . . .
F2_23 F 0.45362(15) 0.3224(3) 0.5946(2) 0.0331(11) Uani 1 1 d . . . .
C1_21 C 0.9991(3) 0.2646(4) 0.3744(4) 0.0266(17) Uani 1 1 d . . . .
C2_21 C 0.9953(3) 0.2046(5) 0.3291(4) 0.0275(17) Uani 1 1 d . . . .
C3_21 C 1.0345(3) 0.1657(5) 0.3032(4) 0.0295(17) Uani 1 1 d . . . .
H3_21 H 1.031148 0.123797 0.271527 0.035 Uiso 1 1 calc R U . .
C4_21 C 1.0794(3) 0.1904(5) 0.3256(4) 0.0309(18) Uani 1 1 d . . . .
H4_21 H 1.107139 0.164001 0.309975 0.037 Uiso 1 1 calc R U . .
C5_21 C 1.0833(3) 0.2531(5) 0.3702(5) 0.037(2) Uani 1 1 d . . . .
H5_21 H 1.113965 0.270806 0.383269 0.044 Uiso 1 1 calc R U . .
C6_21 C 1.0433(3) 0.2913(5) 0.3967(4) 0.0305(17) Uani 1 1 d . . . .
H6_21 H 1.046085 0.333338 0.428348 0.037 Uiso 1 1 calc R U . .
F1_21 F 0.95829(15) 0.2986(3) 0.3976(2) 0.0279(10) Uani 1 1 d . . . .
F2_21 F 0.95030(15) 0.1825(3) 0.3102(2) 0.0311(10) Uani 1 1 d . . . .
C1_20 C 0.9281(3) 0.0505(5) 0.2044(4) 0.0312(17) Uani 1 1 d . . . .
C2_20 C 0.8843(3) 0.0614(5) 0.2321(4) 0.0285(16) Uani 1 1 d . . . .
C3_20 C 0.8575(3) -0.0020(6) 0.2539(4) 0.039(2) Uani 1 1 d . . . .
H3_20 H 0.827461 0.007583 0.273513 0.047 Uiso 1 1 calc R U . .
C4_20 C 0.8748(4) -0.0825(6) 0.2469(4) 0.040(2) Uani 1 1 d . . . .
H4_20 H 0.856588 -0.128014 0.260589 0.048 Uiso 1 1 calc R U . .
C5_20 C 0.9196(4) -0.0925(5) 0.2193(4) 0.041(2) Uani 1 1 d . . . .
H5_20 H 0.932223 -0.145836 0.215561 0.050 Uiso 1 1 calc R U . .
C6_20 C 0.9465(3) -0.0270(6) 0.1969(4) 0.0377(19) Uani 1 1 d . . . .
H6_20 H 0.976583 -0.035300 0.177007 0.045 Uiso 1 1 calc R U . .
F1_20 F 0.9524(2) 0.1156(4) 0.1828(3) 0.0524(14) Uani 1 1 d . . . .
F2_20 F 0.86869(18) 0.1400(3) 0.2399(2) 0.0355(11) Uani 1 1 d . . . .
C1_19 C 0.7368(3) 0.1958(5) 0.3074(4) 0.0275(16) Uani 1 1 d . . . .
C2_19 C 0.7308(3) 0.2517(5) 0.3558(4) 0.0281(18) Uani 1 1 d . . . .
C3_19 C 0.6870(3) 0.2739(5) 0.3777(4) 0.0295(17) Uani 1 1 d . . . .
H3_19 H 0.683389 0.313249 0.411284 0.035 Uiso 1 1 calc R U . .
C4_19 C 0.6481(3) 0.2367(5) 0.3489(5) 0.036(2) Uani 1 1 d . . . .
H4_19 H 0.617014 0.250196 0.363340 0.043 Uiso 1 1 calc R U . .
C5_19 C 0.6541(3) 0.1795(5) 0.2989(5) 0.038(2) Uani 1 1 d . . . .
H5_19 H 0.627092 0.154999 0.279138 0.046 Uiso 1 1 calc R U . .
C6_19 C 0.6986(3) 0.1589(5) 0.2784(5) 0.038(2) Uani 1 1 d . . . .
H6_19 H 0.703007 0.119805 0.244771 0.046 Uiso 1 1 calc R U . .
F1_19 F 0.78288(16) 0.1793(3) 0.2886(2) 0.0366(11) Uani 1 1 d . . . .
F2_19 F 0.77116(16) 0.2863(3) 0.3823(2) 0.0330(10) Uani 1 1 d . . . .
O1_18 O 0.82027(18) 0.3207(3) 0.5721(3) 0.0252(11) Uani 1 1 d D U . .
C1_18 C 0.7765(2) 0.3485(4) 0.5855(3) 0.0269(15) Uani 1 1 d D U . .
C2_18 C 0.7655(3) 0.4265(5) 0.5446(4) 0.0380(18) Uani 1 1 d D U . .
F1_18 F 0.75572(18) 0.4061(3) 0.4819(2) 0.0426(12) Uani 1 1 d D U . .
F2_18 F 0.72818(19) 0.4669(3) 0.5679(3) 0.0597(15) Uani 1 1 d D U . .
F3_18 F 0.80283(19) 0.4751(3) 0.5434(3) 0.0461(13) Uani 1 1 d D U . .
C3_18 C 0.7732(3) 0.3695(5) 0.6596(4) 0.0444(19) Uani 1 1 d D U . .
F4_18 F 0.7948(2) 0.3126(4) 0.6958(2) 0.0551(14) Uani 1 1 d D U . .
F5_18 F 0.7945(2) 0.4399(4) 0.6723(3) 0.0578(15) Uani 1 1 d D U . .
F6_18 F 0.7282(2) 0.3754(4) 0.6801(3) 0.0634(16) Uani 1 1 d D U . .
C4_18 C 0.7394(3) 0.2813(5) 0.5695(4) 0.0352(17) Uani 1 1 d D U . .
F7_18 F 0.73964(19) 0.2231(3) 0.6156(3) 0.0491(13) Uani 1 1 d D U . .
F8_18 F 0.69550(16) 0.3102(4) 0.5639(3) 0.0572(14) Uani 1 1 d D U . .
F9_18 F 0.75039(17) 0.2455(3) 0.5127(2) 0.0378(11) Uani 1 1 d D U . .
O1_17 O 0.91911(17) 0.3073(3) 0.5535(2) 0.0236(11) Uani 1 1 d D U . .
C1_17 C 0.9488(2) 0.3547(4) 0.5889(3) 0.0266(15) Uani 1 1 d D U . .
C2_17 C 0.9572(3) 0.4366(4) 0.5533(4) 0.0337(17) Uani 1 1 d D U . .
F1_17 F 0.91619(18) 0.4665(3) 0.5314(3) 0.0415(12) Uani 1 1 d D U . .
F2_17 F 0.97621(18) 0.4943(3) 0.5911(3) 0.0472(12) Uani 1 1 d D U . .
F3_17 F 0.98585(19) 0.4268(3) 0.5015(2) 0.0422(12) Uani 1 1 d D U . .
C3_17 C 0.9966(3) 0.3091(5) 0.5971(4) 0.0403(19) Uani 1 1 d D U . .
F4_17 F 0.99268(19) 0.2490(3) 0.6410(3) 0.0463(13) Uani 1 1 d D U . .
F5_17 F 1.00978(17) 0.2749(3) 0.5407(3) 0.0444(13) Uani 1 1 d D U . .
F6_17 F 1.03169(17) 0.3581(3) 0.6163(3) 0.0538(14) Uani 1 1 d D U . .
C4_17 C 0.9276(3) 0.3722(5) 0.6576(4) 0.0441(19) Uani 1 1 d D U . .
F7_17 F 0.9074(2) 0.3041(3) 0.6822(2) 0.0509(14) Uani 1 1 d D U . .
F8_17 F 0.9608(2) 0.3959(4) 0.7008(2) 0.0634(17) Uani 1 1 d D U . .
F9_17 F 0.89439(19) 0.4292(3) 0.6551(3) 0.0504(13) Uani 1 1 d D U . .
O1_16 O 0.86139(18) 0.2030(3) 0.4786(2) 0.0199(10) Uani 1 1 d D U . .
C1_16 C 0.8673(2) 0.1220(4) 0.4924(3) 0.0208(13) Uani 1 1 d D U . .
C2_16 C 0.8430(2) 0.0977(4) 0.5570(3) 0.0279(15) Uani 1 1 d D U . .
F1_16 F 0.79534(16) 0.0923(3) 0.5498(3) 0.0476(14) Uani 1 1 d D U . .
F2_16 F 0.85788(17) 0.0252(2) 0.5795(2) 0.0373(11) Uani 1 1 d D U . .
F3_16 F 0.85151(18) 0.1538(3) 0.6029(2) 0.0381(11) Uani 1 1 d D U . .
C3_16 C 0.9210(2) 0.1005(4) 0.4975(4) 0.0310(15) Uani 1 1 d D U . .
F4_16 F 0.94502(17) 0.1399(3) 0.4509(3) 0.0438(12) Uani 1 1 d D U . .
F5_16 F 0.93897(17) 0.1228(3) 0.5551(3) 0.0408(12) Uani 1 1 d D U . .
F6_16 F 0.92850(18) 0.0209(3) 0.4881(3) 0.0446(12) Uani 1 1 d D U . .
C4_16 C 0.8447(3) 0.0747(4) 0.4349(4) 0.0356(17) Uani 1 1 d D U . .
F7_16 F 0.8714(2) 0.0892(3) 0.3803(2) 0.0460(14) Uani 1 1 d D U . .
F8_16 F 0.8424(2) -0.0047(3) 0.4431(3) 0.0467(12) Uani 1 1 d D U . .
F9_16 F 0.80101(18) 0.1028(3) 0.4217(2) 0.0454(12) Uani 1 1 d D U . .
O1_15 O 0.41419(18) 0.1808(3) 0.3570(3) 0.0261(11) Uani 1 1 d D U . .
C1_15 C 0.4420(3) 0.1320(4) 0.3184(3) 0.0311(16) Uani 1 1 d D U . .
C2_15 C 0.4169(3) 0.1161(5) 0.2530(4) 0.0414(18) Uani 1 1 d D U . .
F1_15 F 0.39498(19) 0.1822(3) 0.2309(2) 0.0470(12) Uani 1 1 d D U . .
F2_15 F 0.4472(2) 0.0907(4) 0.2064(3) 0.0565(15) Uani 1 1 d D U . .
F3_15 F 0.38374(19) 0.0575(3) 0.2593(3) 0.0571(15) Uani 1 1 d D U . .
C3_15 C 0.4520(3) 0.0500(5) 0.3545(4) 0.043(2) Uani 1 1 d D U . .
F4_15 F 0.4832(2) 0.0619(4) 0.4033(3) 0.0596(16) Uani 1 1 d D U . .
F5_15 F 0.4124(2) 0.0204(3) 0.3812(3) 0.0492(13) Uani 1 1 d D U . .
F6_15 F 0.4692(2) -0.0062(3) 0.3142(3) 0.0592(15) Uani 1 1 d D U . .
C4_15 C 0.4891(3) 0.1776(5) 0.3068(4) 0.0388(18) Uani 1 1 d D U . .
F7_15 F 0.50563(18) 0.2115(4) 0.3611(3) 0.0444(13) Uani 1 1 d D U . .
F8_15 F 0.52296(18) 0.1292(4) 0.2823(3) 0.0561(15) Uani 1 1 d D U . .
F9_15 F 0.48213(18) 0.2375(3) 0.2632(3) 0.0460(13) Uani 1 1 d D U . .
O1_14 O 0.31347(18) 0.1678(3) 0.3473(3) 0.0268(11) Uani 1 1 d D U . .
C1_14 C 0.2697(2) 0.1359(4) 0.3408(3) 0.0256(14) Uani 1 1 d D U . .
C2_14 C 0.2645(3) 0.0597(4) 0.3850(4) 0.0298(15) Uani 1 1 d D U . .
F1_14 F 0.25894(16) 0.0812(3) 0.4469(2) 0.0344(10) Uani 1 1 d D U . .
F2_14 F 0.22717(17) 0.0126(3) 0.3684(2) 0.0440(12) Uani 1 1 d D U . .
F3_14 F 0.30334(17) 0.0139(3) 0.3824(3) 0.0399(12) Uani 1 1 d D U . .
C3_14 C 0.2614(3) 0.1118(5) 0.2679(4) 0.0425(19) Uani 1 1 d D U . .
F4_14 F 0.2784(2) 0.1676(4) 0.2286(2) 0.0546(14) Uani 1 1 d D U . .
F5_14 F 0.2839(2) 0.0410(3) 0.2548(2) 0.0550(14) Uani 1 1 d D U . .
F6_14 F 0.21585(19) 0.1001(4) 0.2536(3) 0.0572(15) Uani 1 1 d D U . .
C4_14 C 0.2317(3) 0.2009(5) 0.3606(4) 0.0404(19) Uani 1 1 d D U . .
F7_14 F 0.2259(2) 0.2556(3) 0.3124(3) 0.0518(14) Uani 1 1 d D U . .
F8_14 F 0.18959(16) 0.1670(3) 0.3731(3) 0.0538(14) Uani 1 1 d D U . .
F9_14 F 0.24572(19) 0.2417(3) 0.4123(3) 0.0406(12) Uani 1 1 d D U . .
O1_13 O 0.35990(18) 0.2896(3) 0.4330(3) 0.0229(10) Uani 1 1 d D U . .
C1_13 C 0.3636(2) 0.3702(4) 0.4137(3) 0.0228(14) Uani 1 1 d D U . .
C2_13 C 0.3366(2) 0.3864(4) 0.3480(3) 0.0273(14) Uani 1 1 d D U . .
F1_13 F 0.29016(17) 0.3844(3) 0.3557(3) 0.0441(13) Uani 1 1 d D U . .
F2_13 F 0.34851(17) 0.4571(2) 0.3221(2) 0.0346(10) Uani 1 1 d D U . .
F3_13 F 0.34829(17) 0.3272(3) 0.3057(2) 0.0339(10) Uani 1 1 d D U . .
C3_13 C 0.4169(3) 0.3938(4) 0.4062(4) 0.0313(15) Uani 1 1 d D U . .
F4_13 F 0.44144(17) 0.3638(3) 0.4565(3) 0.0449(13) Uani 1 1 d D U . .
F5_13 F 0.43473(17) 0.3636(3) 0.3515(3) 0.0412(11) Uani 1 1 d D U . .
F6_13 F 0.42284(18) 0.4738(3) 0.4046(3) 0.0441(12) Uani 1 1 d D U . .
C4_13 C 0.3398(3) 0.4207(4) 0.4688(4) 0.0358(17) Uani 1 1 d D U . .
F7_13 F 0.3675(2) 0.4136(3) 0.5238(2) 0.0511(15) Uani 1 1 d D U . .
F8_13 F 0.3358(2) 0.4990(3) 0.4546(3) 0.0473(13) Uani 1 1 d D U . .
F9_13 F 0.2980(2) 0.3917(3) 0.4848(3) 0.0534(15) Uani 1 1 d D U . .
O1_12 O 0.57736(19) 0.5953(3) 0.4410(3) 0.0273(12) Uani 1 1 d D U . .
C1_12 C 0.5984(2) 0.5445(4) 0.3983(3) 0.0248(14) Uani 1 1 d D U . .
C2_12 C 0.5628(3) 0.4773(5) 0.3778(4) 0.0401(18) Uani 1 1 d D U . .
F1_12 F 0.53152(17) 0.5074(3) 0.3332(3) 0.0592(15) Uani 1 1 d D U . .
F2_12 F 0.5837(2) 0.4134(3) 0.3499(3) 0.0547(15) Uani 1 1 d D U . .
F3_12 F 0.53863(19) 0.4506(3) 0.4289(3) 0.0525(15) Uani 1 1 d D U . .
C3_12 C 0.6422(3) 0.5045(4) 0.4311(4) 0.0358(16) Uani 1 1 d D U . .
F4_12 F 0.66533(16) 0.5577(3) 0.4676(2) 0.0397(11) Uani 1 1 d D U . .
F5_12 F 0.62890(18) 0.4419(3) 0.4701(3) 0.0482(12) Uani 1 1 d D U . .
F6_12 F 0.67346(17) 0.4732(3) 0.3884(3) 0.0461(12) Uani 1 1 d D U . .
C4_12 C 0.6161(3) 0.5929(4) 0.3367(3) 0.0361(16) Uani 1 1 d D U . .
F7_12 F 0.65489(18) 0.6346(3) 0.3507(2) 0.0420(12) Uani 1 1 d D U . .
F8_12 F 0.6258(2) 0.5434(3) 0.2863(2) 0.0541(14) Uani 1 1 d D U . .
F9_12 F 0.5821(2) 0.6446(3) 0.3174(3) 0.0514(13) Uani 1 1 d D U . .
O1_11 O 0.60875(17) 0.6666(3) 0.5641(2) 0.0230(9) Uani 1 1 d D U . .
C1_11 C 0.6028(2) 0.6386(4) 0.6261(3) 0.0207(13) Uani 1 1 d D U . .
C2_11 C 0.5709(2) 0.6970(4) 0.6659(3) 0.0300(15) Uani 1 1 d D U . .
F1_11 F 0.52451(14) 0.6839(3) 0.6492(2) 0.0395(11) Uani 1 1 d D U . .
F2_11 F 0.57454(16) 0.6863(3) 0.7300(2) 0.0403(11) Uani 1 1 d D U . .
F3_11 F 0.58013(17) 0.7747(3) 0.6523(2) 0.0382(11) Uani 1 1 d D U . .
C3_11 C 0.6532(2) 0.6356(4) 0.6590(3) 0.0272(14) Uani 1 1 d D U . .
F4_11 F 0.68402(14) 0.5992(3) 0.6203(2) 0.0354(10) Uani 1 1 d D U . .
F5_11 F 0.66835(16) 0.7110(3) 0.6710(2) 0.0330(10) Uani 1 1 d D U . .
F6_11 F 0.65304(16) 0.5947(3) 0.7154(2) 0.0388(10) Uani 1 1 d D U . .
C4_11 C 0.5808(3) 0.5516(4) 0.6248(4) 0.0346(16) Uani 1 1 d D U . .
F7_11 F 0.61366(18) 0.4969(3) 0.6079(3) 0.0468(13) Uani 1 1 d D U . .
F8_11 F 0.56398(18) 0.5300(3) 0.6840(2) 0.0444(12) Uani 1 1 d D U . .
F9_11 F 0.54521(17) 0.5480(3) 0.5833(2) 0.0417(12) Uani 1 1 d D U . .
O1_10 O 0.52717(16) 0.7261(3) 0.4996(3) 0.0270(11) Uani 1 1 d D U . .
C1_10 C 0.4823(3) 0.7396(4) 0.4780(4) 0.0286(16) Uani 1 1 d D U . .
C2_10 C 0.4595(3) 0.6617(5) 0.4502(5) 0.044(2) Uani 1 1 d D U . .
F1_10 F 0.46937(19) 0.5985(3) 0.4894(3) 0.0568(15) Uani 1 1 d D U . .
F2_10 F 0.41241(16) 0.6662(3) 0.4422(3) 0.0505(14) Uani 1 1 d D U . .
F3_10 F 0.47728(19) 0.6437(4) 0.3912(3) 0.0692(19) Uani 1 1 d D U . .
C3_10 C 0.4837(3) 0.8058(6) 0.4228(4) 0.054(2) Uani 1 1 d D U . .
F4_10 F 0.4904(2) 0.8788(3) 0.4509(4) 0.083(2) Uani 1 1 d D U . .
F5_10 F 0.5192(2) 0.7884(5) 0.3824(3) 0.089(2) Uani 1 1 d D U . .
F6_10 F 0.4440(2) 0.8091(4) 0.3902(3) 0.0707(19) Uani 1 1 d D U . .
C4_10 C 0.4524(3) 0.7694(5) 0.5365(4) 0.0346(17) Uani 1 1 d D U . .
F7_10 F 0.47703(17) 0.8229(3) 0.5721(3) 0.0490(13) Uani 1 1 d D U . .
F8_10 F 0.41262(17) 0.8070(3) 0.5155(3) 0.0554(15) Uani 1 1 d D U . .
F9_10 F 0.43983(18) 0.7082(4) 0.5754(3) 0.0555(14) Uani 1 1 d D U . .
O1_9 O 0.65666(19) 0.9084(3) 0.4580(2) 0.0244(11) Uani 1 1 d D U . .
C1_9 C 0.6474(2) 0.9556(4) 0.5111(3) 0.0238(14) Uani 1 1 d D U . .
C2_9 C 0.6694(3) 1.0408(4) 0.5004(4) 0.0313(16) Uani 1 1 d D U . .
F1_9 F 0.64380(18) 1.0841(3) 0.4591(3) 0.0436(12) Uani 1 1 d D U . .
F2_9 F 0.6727(2) 1.0828(3) 0.5562(3) 0.0463(13) Uani 1 1 d D U . .
F3_9 F 0.71272(16) 1.0350(3) 0.4759(3) 0.0439(12) Uani 1 1 d D U . .
C3_9 C 0.6687(3) 0.9149(4) 0.5740(3) 0.0337(15) Uani 1 1 d D U . .
F4_9 F 0.66609(18) 0.8350(3) 0.5700(2) 0.0396(10) Uani 1 1 d D U . .
F5_9 F 0.71405(16) 0.9335(3) 0.5820(3) 0.0462(12) Uani 1 1 d D U . .
F6_9 F 0.64629(19) 0.9378(3) 0.6286(2) 0.0439(11) Uani 1 1 d D U . .
C4_9 C 0.5925(2) 0.9634(4) 0.5198(4) 0.0330(15) Uani 1 1 d D U . .
F7_9 F 0.57439(16) 0.8939(3) 0.5419(2) 0.0425(11) Uani 1 1 d D U . .
F8_9 F 0.58131(17) 1.0224(3) 0.5632(3) 0.0460(12) Uani 1 1 d D U . .
F9_9 F 0.57129(16) 0.9814(3) 0.4627(3) 0.0450(12) Uani 1 1 d D U . .
O1_8 O 0.6506(2) 0.8218(3) 0.3399(3) 0.0318(12) Uani 1 1 d D U . .
C1_8 C 0.6456(3) 0.8680(4) 0.2857(3) 0.0298(16) Uani 1 1 d D U . .
C2_8 C 0.6940(3) 0.9067(4) 0.2673(3) 0.0355(16) Uani 1 1 d D U . .
F1_8 F 0.72401(19) 0.8509(3) 0.2417(2) 0.0473(12) Uani 1 1 d D U . .
F2_8 F 0.68964(19) 0.9671(3) 0.2234(2) 0.0482(13) Uani 1 1 d D U . .
F3_8 F 0.71486(18) 0.9386(3) 0.3201(2) 0.0440(12) Uani 1 1 d D U . .
C3_8 C 0.6091(3) 0.9368(5) 0.2954(4) 0.0438(18) Uani 1 1 d D U . .
F4_8 F 0.57118(18) 0.9079(3) 0.3270(3) 0.0512(13) Uani 1 1 d D U . .
F5_8 F 0.62692(19) 0.9978(3) 0.3312(3) 0.0447(12) Uani 1 1 d D U . .
F6_8 F 0.5930(2) 0.9680(3) 0.2389(3) 0.0579(14) Uani 1 1 d D U . .
C4_8 C 0.6292(3) 0.8112(5) 0.2286(3) 0.0361(17) Uani 1 1 d D U . .
F7_8 F 0.58281(19) 0.7918(4) 0.2359(3) 0.0498(13) Uani 1 1 d D U . .
F8_8 F 0.6346(2) 0.8467(3) 0.1705(2) 0.0510(14) Uani 1 1 d D U . .
F9_8 F 0.6535(2) 0.7419(3) 0.2283(2) 0.0430(12) Uani 1 1 d D U . .
O1_7 O 0.71285(18) 0.7605(3) 0.4393(3) 0.0279(12) Uani 1 1 d D U . .
C1_7 C 0.7604(2) 0.7471(4) 0.4411(4) 0.0275(15) Uani 1 1 d D U . .
C2_7 C 0.7688(2) 0.6614(4) 0.4711(3) 0.0286(15) Uani 1 1 d D U . .
F1_7 F 0.75848(16) 0.6028(3) 0.4293(2) 0.0354(11) Uani 1 1 d D U . .
F2_7 F 0.81376(15) 0.6509(3) 0.4908(2) 0.0407(11) Uani 1 1 d D U . .
F3_7 F 0.74123(16) 0.6505(3) 0.5236(2) 0.0372(10) Uani 1 1 d D U . .
C3_7 C 0.7845(2) 0.8119(4) 0.4860(4) 0.0334(16) Uani 1 1 d D U . .
F4_7 F 0.76895(16) 0.8853(3) 0.4712(3) 0.0446(12) Uani 1 1 d D U . .
F5_7 F 0.77584(17) 0.7970(3) 0.5494(2) 0.0439(11) Uani 1 1 d D U . .
F6_7 F 0.83180(16) 0.8129(3) 0.4786(3) 0.0507(14) Uani 1 1 d D U . .
C4_7 C 0.7825(3) 0.7488(5) 0.3725(4) 0.0370(18) Uani 1 1 d D U . .
F7_7 F 0.7882(2) 0.8262(3) 0.3527(3) 0.0539(14) Uani 1 1 d D U . .
F8_7 F 0.82484(16) 0.7129(3) 0.3706(3) 0.0447(12) Uani 1 1 d D U . .
F9_7 F 0.75328(19) 0.7117(4) 0.3302(2) 0.0477(13) Uani 1 1 d D U . .
O1_6 O 0.16005(19) 0.5956(3) 0.4597(2) 0.0259(11) Uani 1 1 d D U . .
C1_6 C 0.1586(2) 0.5473(4) 0.4061(3) 0.0243(14) Uani 1 1 d D U . .
C2_6 C 0.1648(3) 0.4568(5) 0.4274(4) 0.0375(18) Uani 1 1 d D U . .
F1_6 F 0.12485(19) 0.4280(3) 0.4538(3) 0.0456(13) Uani 1 1 d D U . .
F2_6 F 0.1763(2) 0.4085(3) 0.3776(3) 0.0498(14) Uani 1 1 d D U . .
F3_6 F 0.19847(18) 0.4502(3) 0.4727(3) 0.0438(12) Uani 1 1 d D U . .
C3_6 C 0.1995(3) 0.5698(5) 0.3578(3) 0.0334(16) Uani 1 1 d D U . .
F4_6 F 0.20453(18) 0.6507(3) 0.3545(2) 0.0395(11) Uani 1 1 d D U . .
F5_6 F 0.24111(15) 0.5388(3) 0.3792(2) 0.0399(11) Uani 1 1 d D U . .
F6_6 F 0.19176(19) 0.5423(4) 0.2974(2) 0.0518(14) Uani 1 1 d D U . .
C4_6 C 0.1110(3) 0.5574(5) 0.3708(4) 0.0354(17) Uani 1 1 d D U . .
F7_6 F 0.10932(19) 0.6302(3) 0.3391(2) 0.0467(12) Uani 1 1 d D U . .
F8_6 F 0.10130(18) 0.4988(4) 0.3274(3) 0.0523(15) Uani 1 1 d D U . .
F9_6 F 0.07497(16) 0.5581(3) 0.4148(2) 0.0419(12) Uani 1 1 d D U . .
O1_5 O 0.21513(17) 0.7442(3) 0.4850(3) 0.0205(11) Uani 1 1 d D U . .
C1_5 C 0.2619(2) 0.7545(4) 0.5018(3) 0.0213(14) Uani 1 1 d D U . .
C2_5 C 0.2669(3) 0.7794(4) 0.5739(3) 0.0258(15) Uani 1 1 d D U . .
F1_5 F 0.26093(16) 0.7151(3) 0.6133(2) 0.0316(10) Uani 1 1 d D U . .
F2_5 F 0.30966(15) 0.8116(3) 0.5885(2) 0.0339(10) Uani 1 1 d D U . .
F3_5 F 0.23404(15) 0.8350(3) 0.5911(2) 0.0323(10) Uani 1 1 d D U . .
C3_5 C 0.2812(2) 0.8240(5) 0.4575(4) 0.0285(16) Uani 1 1 d D U . .
F4_5 F 0.26882(15) 0.8135(3) 0.3949(2) 0.0333(10) Uani 1 1 d D U . .
F5_5 F 0.26488(17) 0.8963(3) 0.4777(3) 0.0366(11) Uani 1 1 d D U . .
F6_5 F 0.32904(14) 0.8278(3) 0.4590(2) 0.0363(11) Uani 1 1 d D U . .
C4_5 C 0.2904(2) 0.6753(4) 0.4902(3) 0.0291(15) Uani 1 1 d D U . .
F7_5 F 0.30043(16) 0.6657(3) 0.4267(2) 0.0326(10) Uani 1 1 d D U . .
F8_5 F 0.33163(15) 0.6747(3) 0.5232(2) 0.0313(10) Uani 1 1 d D U . .
F9_5 F 0.26518(16) 0.6109(3) 0.5099(2) 0.0321(10) Uani 1 1 d D U . .
O1_4 O 0.15038(19) 0.6818(3) 0.5778(2) 0.0250(11) Uani 1 1 d D U . .
C1_4 C 0.1335(2) 0.6343(4) 0.6278(3) 0.0251(15) Uani 1 1 d D U . .
C2_4 C 0.1711(3) 0.5761(5) 0.6536(4) 0.0410(18) Uani 1 1 d D U . .
F1_4 F 0.20163(19) 0.6184(4) 0.6939(3) 0.0557(15) Uani 1 1 d D U . .
F2_4 F 0.15238(17) 0.5130(3) 0.6860(2) 0.0396(11) Uani 1 1 d D U . .
F3_4 F 0.19648(18) 0.5441(3) 0.6040(2) 0.0456(13) Uani 1 1 d D U . .
C3_4 C 0.0899(3) 0.5838(5) 0.6029(4) 0.0434(19) Uani 1 1 d D U . .
F4_4 F 0.06280(19) 0.6282(4) 0.5634(3) 0.0521(14) Uani 1 1 d D U . .
F5_4 F 0.1060(2) 0.5161(3) 0.5712(2) 0.0509(14) Uani 1 1 d D U . .
F6_4 F 0.06193(18) 0.5600(4) 0.6532(3) 0.0533(15) Uani 1 1 d D U . .
C4_4 C 0.1161(3) 0.6925(5) 0.6831(4) 0.0446(19) Uani 1 1 d D U . .
F7_4 F 0.0745(2) 0.7265(4) 0.6667(3) 0.0628(18) Uani 1 1 d D U . .
F8_4 F 0.1117(3) 0.6501(3) 0.7400(2) 0.0607(17) Uani 1 1 d D U . .
F9_4 F 0.1496(3) 0.7500(3) 0.6936(3) 0.0530(16) Uani 1 1 d D U . .
O1_3 O 0.08591(17) 0.8241(3) 0.3462(2) 0.0194(10) Uani 1 1 d D U . .
C1_3 C 0.1068(2) 0.8682(4) 0.2976(3) 0.0206(13) Uani 1 1 d D U . .
C2_3 C 0.1611(2) 0.8561(4) 0.2994(4) 0.0308(15) Uani 1 1 d D U . .
F1_3 F 0.17684(16) 0.8596(3) 0.3615(2) 0.0398(11) Uani 1 1 d D U . .
F2_3 F 0.18373(17) 0.9147(3) 0.2654(3) 0.0435(12) Uani 1 1 d D U . .
F3_3 F 0.17258(17) 0.7835(3) 0.2746(3) 0.0453(12) Uani 1 1 d D U . .
C3_3 C 0.0858(3) 0.8391(4) 0.2308(3) 0.0280(14) Uani 1 1 d D U . .
F4_3 F 0.04281(16) 0.8686(3) 0.2214(2) 0.0355(10) Uani 1 1 d D U . .
F5_3 F 0.0839(2) 0.7580(3) 0.2294(2) 0.0359(11) Uani 1 1 d D U . .
F6_3 F 0.1135(2) 0.8622(3) 0.1815(2) 0.0448(13) Uani 1 1 d D U . .
C4_3 C 0.0951(2) 0.9605(4) 0.3055(3) 0.0266(14) Uani 1 1 d D U . .
F7_3 F 0.05007(15) 0.9708(3) 0.3240(2) 0.0332(10) Uani 1 1 d D U . .
F8_3 F 0.10176(16) 1.0025(3) 0.2501(2) 0.0333(9) Uani 1 1 d D U . .
F9_3 F 0.12289(18) 0.9939(3) 0.3523(2) 0.0353(11) Uani 1 1 d D U . .
O1_2 O 0.08048(17) 0.9065(3) 0.4671(2) 0.0210(10) Uani 1 1 d D U . .
C1_2 C 0.0845(2) 0.9519(4) 0.5224(3) 0.0206(13) Uani 1 1 d D U . .
C2_2 C 0.1353(2) 0.9437(5) 0.5515(4) 0.0318(16) Uani 1 1 d D U . .
F1_2 F 0.13899(18) 0.8703(3) 0.5814(2) 0.0424(12) Uani 1 1 d D U . .
F2_2 F 0.14573(18) 1.0010(3) 0.5954(2) 0.0441(12) Uani 1 1 d D U . .
F3_2 F 0.16801(16) 0.9469(3) 0.5055(2) 0.0392(11) Uani 1 1 d D U . .
C3_2 C 0.0756(3) 1.0428(4) 0.5034(4) 0.0297(16) Uani 1 1 d D U . .
F4_2 F 0.03895(17) 1.0490(3) 0.4619(2) 0.0357(11) Uani 1 1 d D U . .
F5_2 F 0.11284(19) 1.0761(3) 0.4761(2) 0.0418(12) Uani 1 1 d D U . .
F6_2 F 0.06495(19) 1.0879(3) 0.5568(2) 0.0406(12) Uani 1 1 d D U . .
C4_2 C 0.0475(3) 0.9233(5) 0.5736(3) 0.0308(15) Uani 1 1 d D U . .
F7_2 F 0.00434(15) 0.9526(3) 0.5579(2) 0.0356(10) Uani 1 1 d D U . .
F8_2 F 0.05789(18) 0.9492(3) 0.6343(2) 0.0413(12) Uani 1 1 d D U . .
F9_2 F 0.04437(18) 0.8432(3) 0.5742(2) 0.0366(10) Uani 1 1 d D U . .
O1_1 O 0.02676(17) 0.7569(3) 0.4421(2) 0.0197(10) Uani 1 1 d D U . .
C1_1 C -0.0192(2) 0.7471(4) 0.4231(3) 0.0203(14) Uani 1 1 d D U . .
C2_1 C -0.0414(3) 0.6805(4) 0.4688(4) 0.0293(16) Uani 1 1 d D U . .
F1_1 F -0.02533(17) 0.6064(3) 0.4519(2) 0.0341(10) Uani 1 1 d D U . .
F2_1 F -0.08865(14) 0.6793(3) 0.4635(2) 0.0322(10) Uani 1 1 d D U . .
F3_1 F -0.02907(16) 0.6935(3) 0.5302(2) 0.0342(10) Uani 1 1 d D U . .
C3_1 C -0.0476(2) 0.8273(4) 0.4298(4) 0.0272(15) Uani 1 1 d D U . .
F4_1 F -0.02054(16) 0.8905(3) 0.4102(2) 0.0333(10) Uani 1 1 d D U . .
F5_1 F -0.05785(17) 0.8425(3) 0.4932(2) 0.0367(11) Uani 1 1 d D U . .
F6_1 F -0.08792(15) 0.8296(3) 0.3968(2) 0.0336(10) Uani 1 1 d D U . .
C4_1 C -0.0232(2) 0.7184(4) 0.3510(3) 0.0249(14) Uani 1 1 d D U . .
F7_1 F -0.01577(17) 0.7816(3) 0.3099(2) 0.0347(10) Uani 1 1 d D U . .
F8_1 F -0.06579(15) 0.6870(3) 0.3361(2) 0.0326(10) Uani 1 1 d D U . .
F9_1 F 0.00987(15) 0.6632(3) 0.3377(2) 0.0317(9) Uani 1 1 d D U . .
Ba1 Ba 0.86630(2) 0.26333(2) 0.34260(2) 0.01811(8) Uani 1 1 d . . . .
F4 F 0.12132(16) 0.7516(3) 0.4616(2) 0.0179(7) Uani 1 1 d . . . .
Ba2 Ba 0.36912(2) 0.23927(2) 0.56958(2) 0.01915(8) Uani 1 1 d . . . .
F3 F 0.61844(18) 0.7504(3) 0.4527(2) 0.0202(7) Uani 1 1 d . . . .
Al3 Al 0.66323(8) 0.81584(13) 0.42124(10) 0.0183(4) Uani 1 1 d . . . .
Al5 Al 0.16487(7) 0.68755(13) 0.49722(10) 0.0169(4) Uani 1 1 d . . . .
Al2 Al 0.36136(8) 0.19219(13) 0.39619(10) 0.0184(4) Uani 1 1 d . . . .
Al1 Al 0.86449(8) 0.29846(13) 0.51832(10) 0.0187(4) Uani 1 1 d . . . .
F1 F 0.85998(15) 0.3514(2) 0.44720(19) 0.0232(9) Uani 1 1 d . . . .
Al4 Al 0.58058(7) 0.67916(13) 0.49018(10) 0.0175(4) Uani 1 1 d . . . .
Al6 Al 0.07631(7) 0.81518(13) 0.42830(10) 0.0159(4) Uani 1 1 d . . . .
F2 F 0.36066(15) 0.1431(2) 0.46989(18) 0.0224(8) Uani 1 1 d . . . .
C1 C 0.8278(3) 0.4275(5) 0.2810(4) 0.0272(16) Uani 1 1 d . . . .
C2 C 0.8286(3) 0.3737(5) 0.2274(3) 0.0224(15) Uani 1 1 d . . . .
C3 C 0.8724(3) 0.3462(5) 0.2018(4) 0.0275(17) Uani 1 1 d . . . .
C4 C 0.9153(3) 0.3710(5) 0.2328(4) 0.0280(17) Uani 1 1 d . . . .
C5 C 0.9145(3) 0.4255(5) 0.2851(4) 0.0250(15) Uani 1 1 d . . . .
C6 C 0.8709(3) 0.4519(4) 0.3106(4) 0.0302(17) Uani 1 1 d . . . .
C7 C 0.7814(3) 0.4621(6) 0.3080(5) 0.042(2) Uani 1 1 d . . . .
H7A H 0.780121 0.520746 0.299582 0.063 Uiso 1 1 calc R U . .
H7B H 0.779918 0.452252 0.355207 0.063 Uiso 1 1 calc R U . .
H7C H 0.754497 0.435346 0.286499 0.063 Uiso 1 1 calc R U . .
C8 C 0.7826(3) 0.3481(6) 0.1935(4) 0.039(2) Uani 1 1 d . . . .
H8A H 0.772750 0.390651 0.162684 0.058 Uiso 1 1 calc R U . .
H8B H 0.757675 0.340268 0.226307 0.058 Uiso 1 1 calc R U . .
H8C H 0.787720 0.297107 0.169752 0.058 Uiso 1 1 calc R U . .
C9 C 0.8735(3) 0.2944(5) 0.1410(4) 0.039(2) Uani 1 1 d . . . .
H9A H 0.851784 0.317187 0.108296 0.058 Uiso 1 1 calc R U . .
H9B H 0.863667 0.238834 0.151825 0.058 Uiso 1 1 calc R U . .
H9C H 0.905820 0.293548 0.123320 0.058 Uiso 1 1 calc R U . .
C10 C 0.9620(3) 0.3420(7) 0.2039(4) 0.043(2) Uani 1 1 d . . . .
H10A H 0.961098 0.282829 0.198150 0.065 Uiso 1 1 calc R U . .
H10B H 0.988117 0.356417 0.233463 0.065 Uiso 1 1 calc R U . .
H10C H 0.967021 0.368187 0.161377 0.065 Uiso 1 1 calc R U . .
C11 C 0.9594(3) 0.4594(6) 0.3143(5) 0.045(2) Uani 1 1 d . . . .
H11A H 0.985965 0.449775 0.284379 0.067 Uiso 1 1 calc R U . .
H11B H 0.965867 0.432525 0.356187 0.067 Uiso 1 1 calc R U . .
H11C H 0.955754 0.518072 0.321449 0.067 Uiso 1 1 calc R U . .
C12 C 0.8701(4) 0.5127(5) 0.3666(4) 0.043(2) Uani 1 1 d . . . .
H12A H 0.858658 0.565380 0.350469 0.064 Uiso 1 1 calc R U . .
H12B H 0.902159 0.519007 0.384404 0.064 Uiso 1 1 calc R U . .
H12C H 0.848782 0.492935 0.400940 0.064 Uiso 1 1 calc R U . .
C1_26 C 0.3385(3) 0.0767(5) 0.6377(4) 0.0306(17) Uani 1 1 d . . . .
C2_26 C 0.3338(3) 0.1336(5) 0.6901(4) 0.0261(16) Uani 1 1 d . . . .
C3_26 C 0.3741(3) 0.1706(5) 0.7154(4) 0.0287(17) Uani 1 1 d . . . .
C4_26 C 0.4195(3) 0.1505(5) 0.6908(4) 0.0352(19) Uani 1 1 d . . . .
C5_26 C 0.4247(3) 0.0938(5) 0.6410(5) 0.041(2) Uani 1 1 d . . . .
C6_26 C 0.3831(4) 0.0557(5) 0.6147(4) 0.040(2) Uani 1 1 d . . . .
C7_26 C 0.2950(4) 0.0342(6) 0.6102(5) 0.058(3) Uani 1 1 d . . . .
H7A_26 H 0.295776 0.036425 0.562293 0.087 Uiso 1 1 calc R U . .
H7B_26 H 0.266297 0.061558 0.625981 0.087 Uiso 1 1 calc R U . .
H7C_26 H 0.294778 -0.022687 0.624462 0.087 Uiso 1 1 calc R U . .
C8_26 C 0.2859(3) 0.1529(6) 0.7194(4) 0.041(2) Uani 1 1 d . . . .
H8A_26 H 0.282599 0.212001 0.724200 0.062 Uiso 1 1 calc R U . .
H8B_26 H 0.283325 0.127014 0.762407 0.062 Uiso 1 1 calc R U . .
H8C_26 H 0.260821 0.132305 0.690631 0.062 Uiso 1 1 calc R U . .
C9_26 C 0.3678(5) 0.2305(6) 0.7726(4) 0.053(3) Uani 1 1 d . . . .
H9A_26 H 0.393064 0.271519 0.771172 0.079 Uiso 1 1 calc R U . .
H9B_26 H 0.369555 0.200778 0.814053 0.079 Uiso 1 1 calc R U . .
H9C_26 H 0.336888 0.257324 0.768870 0.079 Uiso 1 1 calc R U . .
C10_26 C 0.4644(3) 0.1876(8) 0.7225(5) 0.061(3) Uani 1 1 d . . . .
H10A_26 H 0.490691 0.185806 0.691297 0.092 Uiso 1 1 calc R U . .
H10B_26 H 0.472831 0.156179 0.761612 0.092 Uiso 1 1 calc R U . .
H10C_26 H 0.458066 0.244155 0.734865 0.092 Uiso 1 1 calc R U . .
C11_26 C 0.4728(4) 0.0656(9) 0.6182(7) 0.093(5) Uani 1 1 d . . . .
H11A_26 H 0.469668 0.038282 0.575814 0.140 Uiso 1 1 calc R U . .
H11B_26 H 0.486162 0.027561 0.650234 0.140 Uiso 1 1 calc R U . .
H11C_26 H 0.493967 0.112647 0.613728 0.140 Uiso 1 1 calc R U . .
C12_26 C 0.3885(5) -0.0091(5) 0.5623(5) 0.068(4) Uani 1 1 d . . . .
H12A_26 H 0.362159 -0.004752 0.531069 0.102 Uiso 1 1 calc R U . .
H12B_26 H 0.388012 -0.063099 0.582682 0.102 Uiso 1 1 calc R U . .
H12C_26 H 0.418619 -0.001338 0.539368 0.102 Uiso 1 1 calc R U . .

loop_
_atom_site_aniso_label
_atom_site_aniso_U_11
_atom_site_aniso_U_22
_atom_site_aniso_U_33
_atom_site_aniso_U_23
_atom_site_aniso_U_13
_atom_site_aniso_U_12
C1_25 0.032(4) 0.026(4) 0.028(4) 0.000(3) 0.003(3) -0.005(3)
C2_25 0.019(3) 0.037(4) 0.025(4) -0.001(3) 0.001(3) 0.003(3)
C3_25 0.037(5) 0.042(5) 0.034(4) -0.003(4) -0.001(3) -0.007(4)
C4_25 0.020(4) 0.052(6) 0.052(6) 0.017(5) 0.005(4) -0.002(4)
C5_25 0.030(4) 0.038(5) 0.048(5) 0.002(4) 0.008(4) -0.001(4)
C6_25 0.036(4) 0.029(4) 0.038(5) 0.002(4) 0.011(4) 0.008(3)
F1_25 0.029(2) 0.037(3) 0.036(3) -0.011(2) -0.001(2) -0.001(2)
F2_25 0.022(2) 0.050(3) 0.043(3) -0.018(2) -0.0024(19) 0.004(2)
C1_24 0.032(4) 0.039(4) 0.032(4) -0.004(3) -0.003(3) -0.001(3)
C2_24 0.037(4) 0.034(4) 0.025(4) -0.006(3) 0.002(3) -0.005(3)
C3_24 0.045(5) 0.046(5) 0.021(4) -0.018(3) -0.009(3) 0.008(4)
C4_24 0.078(8) 0.046(6) 0.033(5) 0.002(4) -0.005(5) 0.016(6)
C5_24 0.085(8) 0.042(5) 0.031(5) -0.007(4) 0.008(5) -0.010(5)
C6_24 0.036(4) 0.053(6) 0.041(5) -0.011(4) 0.007(4) -0.009(4)
F1_24 0.062(4) 0.087(5) 0.086(5) -0.031(4) -0.025(4) 0.025(4)
F2_24 0.036(3) 0.033(2) 0.036(2) -0.011(2) -0.0001(19) -0.002(2)
C1_23 0.017(3) 0.026(4) 0.036(4) 0.006(3) -0.003(3) -0.006(3)
C2_23 0.017(3) 0.019(3) 0.039(4) 0.008(3) 0.002(3) 0.002(3)
C3_23 0.033(4) 0.031(4) 0.034(4) -0.001(3) 0.002(3) -0.002(3)
C4_23 0.016(3) 0.034(4) 0.059(6) 0.006(4) -0.002(4) -0.005(3)
C5_23 0.028(4) 0.028(4) 0.040(5) 0.001(3) 0.001(3) 0.006(3)
C6_23 0.029(4) 0.029(4) 0.042(5) 0.001(4) 0.005(3) 0.002(3)
F1_23 0.025(2) 0.032(2) 0.034(2) -0.002(2) -0.0012(18) -0.0022(18)
F2_23 0.021(2) 0.031(2) 0.047(3) -0.009(2) 0.0026(19) -0.0015(18)
C1_21 0.025(4) 0.022(4) 0.033(4) 0.002(3) 0.002(3) -0.003(3)
C2_21 0.023(4) 0.024(4) 0.035(4) 0.000(3) 0.001(3) -0.004(3)
C3_21 0.030(4) 0.025(4) 0.034(4) -0.002(3) 0.003(3) 0.007(3)
C4_21 0.023(4) 0.029(4) 0.040(5) 0.001(3) 0.003(3) 0.002(3)
C5_21 0.019(4) 0.039(5) 0.052(6) 0.006(4) -0.005(4) -0.004(3)
C6_21 0.025(4) 0.032(4) 0.035(4) 0.004(3) -0.001(3) -0.007(3)
F1_21 0.022(2) 0.026(2) 0.035(2) -0.0034(19) 0.0005(18) 0.0008(17)
F2_21 0.020(2) 0.037(3) 0.036(2) -0.012(2) -0.0016(18) 0.0007(18)
C1_20 0.032(4) 0.039(4) 0.023(4) -0.002(3) 0.001(3) -0.006(3)
C2_20 0.030(4) 0.030(4) 0.025(4) -0.006(3) 0.000(3) 0.004(3)
C3_20 0.040(5) 0.048(5) 0.028(4) -0.008(4) 0.007(4) -0.011(4)
C4_20 0.063(6) 0.035(5) 0.023(4) -0.004(3) 0.003(4) -0.004(4)
C5_20 0.065(6) 0.037(5) 0.021(4) -0.008(3) -0.009(4) 0.014(4)
C6_20 0.040(4) 0.051(5) 0.022(4) -0.007(3) -0.003(3) 0.017(4)
F1_20 0.055(3) 0.054(3) 0.049(3) -0.008(3) 0.014(3) -0.009(3)
F2_20 0.037(2) 0.036(2) 0.034(2) -0.0154(19) 0.002(2) 0.002(2)
C1_19 0.027(4) 0.028(4) 0.027(4) 0.001(3) 0.002(3) 0.007(3)
C2_19 0.020(3) 0.023(4) 0.042(5) 0.009(3) -0.009(3) -0.001(3)
C3_19 0.031(4) 0.026(4) 0.033(4) 0.004(3) 0.010(3) 0.009(3)
C4_19 0.017(3) 0.046(5) 0.045(5) 0.015(4) 0.002(4) 0.001(3)
C5_19 0.028(4) 0.032(4) 0.055(6) 0.016(4) -0.014(4) -0.010(3)
C6_19 0.045(5) 0.029(4) 0.041(5) 0.007(4) -0.011(4) -0.002(4)
F1_19 0.029(2) 0.047(3) 0.034(3) -0.010(2) 0.000(2) 0.007(2)
F2_19 0.026(2) 0.036(2) 0.038(3) -0.006(2) 0.0033(19) -0.0029(19)
O1_18 0.026(2) 0.029(3) 0.021(2) 0.001(2) 0.004(2) 0.003(2)
C1_18 0.025(3) 0.033(4) 0.023(3) -0.006(3) 0.007(3) 0.005(3)
C2_18 0.042(4) 0.032(4) 0.040(4) -0.013(3) 0.007(3) 0.010(3)
F1_18 0.049(3) 0.044(3) 0.036(2) 0.007(2) -0.001(2) 0.016(2)
F2_18 0.054(3) 0.052(3) 0.073(4) -0.008(3) 0.010(3) 0.031(3)
F3_18 0.049(3) 0.028(3) 0.062(3) -0.001(2) -0.002(3) 0.000(2)
C3_18 0.042(4) 0.060(5) 0.031(4) -0.009(4) 0.010(3) 0.004(4)
F4_18 0.063(3) 0.081(4) 0.022(2) 0.003(2) 0.007(2) 0.005(3)
F5_18 0.066(4) 0.065(4) 0.043(3) -0.031(3) 0.016(3) -0.004(3)
F6_18 0.052(3) 0.090(4) 0.049(3) -0.021(3) 0.031(3) 0.003(3)
C4_18 0.027(3) 0.048(4) 0.030(4) -0.003(3) 0.006(3) -0.003(3)
F7_18 0.053(3) 0.054(3) 0.041(3) 0.010(2) 0.018(2) -0.015(3)
F8_18 0.021(2) 0.073(4) 0.078(4) -0.010(3) 0.005(2) 0.002(2)
F9_18 0.035(2) 0.041(3) 0.037(2) -0.012(2) -0.003(2) -0.007(2)
O1_17 0.020(2) 0.031(3) 0.019(2) 0.005(2) -0.0054(18) -0.004(2)
C1_17 0.034(4) 0.024(3) 0.022(3) 0.002(3) -0.006(3) -0.005(3)
C2_17 0.041(4) 0.028(4) 0.032(4) 0.005(3) -0.003(3) -0.009(3)
F1_17 0.050(3) 0.030(2) 0.044(3) 0.005(2) -0.014(2) 0.007(2)
F2_17 0.056(3) 0.031(2) 0.054(3) -0.002(2) -0.014(3) -0.018(2)
F3_17 0.049(3) 0.036(3) 0.042(3) 0.009(2) 0.007(2) -0.007(2)
C3_17 0.032(4) 0.040(5) 0.049(5) 0.010(3) -0.011(3) -0.005(3)
F4_17 0.046(3) 0.050(3) 0.042(3) 0.013(2) -0.019(2) 0.001(2)
F5_17 0.027(2) 0.046(3) 0.060(3) 0.005(2) 0.000(2) 0.006(2)
F6_17 0.030(2) 0.061(3) 0.071(4) 0.005(3) -0.022(2) -0.014(2)
C4_17 0.052(5) 0.054(5) 0.026(4) -0.005(4) 0.000(3) -0.016(4)
F7_17 0.064(3) 0.068(3) 0.021(2) 0.008(2) 0.007(2) -0.016(3)
F8_17 0.075(4) 0.087(5) 0.028(3) -0.016(3) -0.010(3) -0.026(3)
F9_17 0.055(3) 0.051(3) 0.045(3) -0.021(2) 0.006(2) -0.003(3)
O1_16 0.027(2) 0.018(2) 0.015(2) -0.0010(17) 0.0017(19) 0.003(2)
C1_16 0.026(3) 0.018(3) 0.018(3) 0.005(2) -0.003(3) 0.001(3)
C2_16 0.031(3) 0.029(3) 0.024(3) 0.006(3) 0.005(3) 0.001(3)
F1_16 0.027(2) 0.061(3) 0.055(3) 0.020(3) 0.005(2) -0.004(2)
F2_16 0.049(3) 0.028(2) 0.035(2) 0.0154(17) -0.001(2) 0.0021(19)
F3_16 0.055(3) 0.037(2) 0.022(2) 0.0041(18) 0.0023(19) 0.008(2)
C3_16 0.024(3) 0.022(3) 0.047(4) 0.007(3) 0.005(3) 0.010(3)
F4_16 0.032(2) 0.049(3) 0.051(3) 0.015(3) 0.015(2) 0.007(2)
F5_16 0.033(3) 0.035(3) 0.054(3) 0.007(2) -0.018(2) 0.000(2)
F6_16 0.048(3) 0.025(2) 0.061(3) 0.004(2) 0.008(2) 0.015(2)
C4_16 0.052(4) 0.025(4) 0.030(4) 0.003(3) -0.008(3) -0.008(3)
F7_16 0.088(4) 0.025(2) 0.025(2) -0.0068(18) 0.012(3) -0.004(3)
F8_16 0.071(3) 0.021(2) 0.049(3) 0.004(2) -0.011(3) -0.010(2)
F9_16 0.050(3) 0.045(3) 0.041(3) 0.003(2) -0.022(2) -0.003(2)
O1_15 0.020(2) 0.026(3) 0.033(3) 0.001(2) 0.007(2) 0.003(2)
C1_15 0.032(4) 0.027(4) 0.034(4) -0.002(3) 0.008(3) 0.008(3)
C2_15 0.044(4) 0.046(5) 0.034(4) -0.018(3) 0.007(3) 0.004(3)
F1_15 0.055(3) 0.055(3) 0.030(2) -0.004(2) -0.003(2) 0.009(2)
F2_15 0.061(3) 0.070(4) 0.038(3) -0.018(3) 0.017(3) 0.009(3)
F3_15 0.052(3) 0.056(3) 0.063(3) -0.027(3) 0.011(3) -0.015(2)
C3_15 0.043(5) 0.034(4) 0.051(5) 0.006(4) 0.012(4) 0.016(3)
F4_15 0.056(3) 0.049(3) 0.073(4) 0.020(3) -0.006(3) 0.018(3)
F5_15 0.060(3) 0.029(3) 0.058(3) 0.008(2) 0.016(3) -0.001(2)
F6_15 0.066(3) 0.031(3) 0.080(4) -0.006(3) 0.023(3) 0.022(3)
C4_15 0.031(4) 0.039(4) 0.047(4) 0.002(3) 0.010(3) 0.009(3)
F7_15 0.029(3) 0.055(3) 0.050(3) 0.004(3) 0.001(2) -0.004(2)
F8_15 0.039(3) 0.064(4) 0.065(4) 0.005(3) 0.029(3) 0.018(3)
F9_15 0.036(3) 0.051(3) 0.051(3) 0.019(2) 0.015(2) -0.003(2)
O1_14 0.030(3) 0.029(3) 0.021(2) 0.002(2) -0.004(2) -0.004(2)
C1_14 0.025(3) 0.030(3) 0.022(3) -0.003(3) -0.002(3) -0.006(3)
C2_14 0.025(3) 0.030(4) 0.034(4) -0.001(3) -0.008(3) -0.011(3)
F1_14 0.035(2) 0.038(2) 0.030(2) -0.0001(19) 0.0032(18) -0.0090(19)
F2_14 0.040(2) 0.042(3) 0.050(3) 0.000(2) -0.007(2) -0.022(2)
F3_14 0.044(3) 0.029(2) 0.047(3) 0.004(2) 0.005(2) 0.005(2)
C3_14 0.048(5) 0.048(5) 0.032(4) -0.002(3) -0.010(3) -0.010(4)
F4_14 0.074(4) 0.068(4) 0.022(2) 0.009(2) -0.010(2) -0.022(3)
F5_14 0.079(4) 0.054(3) 0.031(3) -0.021(2) -0.001(3) -0.004(3)
F6_14 0.056(3) 0.069(4) 0.047(3) 0.001(3) -0.029(3) -0.024(3)
C4_14 0.028(4) 0.041(5) 0.052(5) 0.006(3) -0.006(3) 0.000(3)
F7_14 0.056(3) 0.041(3) 0.059(3) 0.009(2) -0.021(3) 0.013(2)
F8_14 0.022(2) 0.056(3) 0.083(4) 0.002(3) -0.001(2) 0.003(2)
F9_14 0.045(3) 0.035(3) 0.042(3) -0.006(2) 0.006(2) 0.003(2)
O1_13 0.029(3) 0.013(2) 0.026(2) 0.0023(18) 0.004(2) 0.004(2)
C1_13 0.028(3) 0.024(3) 0.016(3) 0.003(2) 0.004(3) 0.000(3)
C2_13 0.028(3) 0.025(3) 0.029(3) 0.002(3) 0.000(3) 0.000(3)
F1_13 0.031(2) 0.049(3) 0.053(3) 0.012(3) 0.002(2) 0.005(2)
F2_13 0.050(3) 0.022(2) 0.032(2) 0.0106(17) -0.0039(19) 0.0018(18)
F3_13 0.050(3) 0.030(2) 0.022(2) -0.0009(17) -0.0040(18) -0.0060(19)
C3_13 0.031(4) 0.021(3) 0.042(4) 0.007(3) -0.005(3) -0.006(3)
F4_13 0.037(3) 0.049(3) 0.049(3) 0.018(2) -0.018(2) -0.007(2)
F5_13 0.033(2) 0.037(3) 0.053(3) 0.001(2) 0.014(2) 0.000(2)
F6_13 0.044(3) 0.024(2) 0.065(3) 0.002(2) -0.006(2) -0.012(2)
C4_13 0.050(4) 0.023(3) 0.034(4) 0.001(3) 0.008(3) 0.013(3)
F7_13 0.101(4) 0.034(3) 0.018(2) -0.0057(18) -0.006(3) 0.012(3)
F8_13 0.076(4) 0.021(2) 0.044(3) 0.001(2) 0.011(3) 0.021(2)
F9_13 0.058(3) 0.043(3) 0.059(3) -0.003(3) 0.032(3) 0.012(3)
O1_12 0.029(3) 0.025(3) 0.028(3) -0.011(2) 0.003(2) 0.000(2)
C1_12 0.026(3) 0.020(3) 0.028(3) -0.011(3) 0.001(3) -0.002(3)
C2_12 0.034(4) 0.033(4) 0.053(5) -0.018(3) 0.008(3) -0.007(3)
F1_12 0.041(3) 0.066(4) 0.071(4) -0.029(3) -0.017(3) -0.001(3)
F2_12 0.056(3) 0.030(2) 0.079(4) -0.028(3) 0.001(3) -0.003(2)
F3_12 0.045(3) 0.040(3) 0.072(4) -0.020(3) 0.020(3) -0.021(2)
C3_12 0.034(4) 0.033(4) 0.040(4) -0.001(3) 0.006(3) 0.009(3)
F4_12 0.027(2) 0.042(3) 0.050(3) -0.006(2) -0.002(2) 0.0008(19)
F5_12 0.049(3) 0.036(3) 0.059(3) 0.015(2) 0.010(2) 0.013(2)
F6_12 0.037(3) 0.040(3) 0.062(3) -0.009(2) 0.014(2) 0.011(2)
C4_12 0.048(4) 0.035(4) 0.025(3) -0.007(3) 0.000(3) 0.003(3)
F7_12 0.051(3) 0.034(2) 0.041(3) -0.007(2) 0.020(2) -0.008(2)
F8_12 0.077(4) 0.055(3) 0.031(2) -0.016(2) 0.018(3) -0.002(3)
F9_12 0.059(3) 0.056(3) 0.039(3) 0.007(2) -0.002(2) 0.009(3)
O1_11 0.026(2) 0.026(2) 0.017(2) 0.0021(18) -0.0032(19) -0.0040(19)
C1_11 0.022(3) 0.020(3) 0.020(3) 0.005(3) 0.002(2) 0.003(3)
C2_11 0.023(3) 0.038(4) 0.029(3) 0.003(3) 0.002(3) 0.002(3)
F1_11 0.020(2) 0.067(3) 0.033(2) 0.000(2) 0.0000(17) 0.012(2)
F2_11 0.037(2) 0.060(3) 0.024(2) 0.002(2) 0.0073(18) 0.013(2)
F3_11 0.043(3) 0.035(2) 0.037(3) -0.007(2) 0.011(2) 0.009(2)
C3_11 0.020(3) 0.031(3) 0.031(3) 0.003(3) 0.002(3) -0.001(2)
F4_11 0.021(2) 0.046(3) 0.039(3) -0.006(2) 0.0059(18) 0.0068(19)
F5_11 0.031(2) 0.032(2) 0.036(2) -0.0018(19) -0.0093(19) -0.0020(19)
F6_11 0.034(2) 0.047(3) 0.035(2) 0.015(2) -0.0019(18) 0.004(2)
C4_11 0.033(4) 0.036(4) 0.035(4) 0.006(3) 0.006(3) -0.008(3)
F7_11 0.048(3) 0.026(2) 0.067(4) -0.007(2) 0.007(3) -0.003(2)
F8_11 0.052(3) 0.044(3) 0.037(3) 0.017(2) 0.004(2) -0.016(2)
F9_11 0.038(3) 0.041(3) 0.046(3) -0.002(2) -0.003(2) -0.016(2)
O1_10 0.013(2) 0.032(3) 0.036(3) -0.009(2) -0.001(2) -0.0001(19)
C1_10 0.021(3) 0.031(4) 0.034(4) 0.000(3) 0.004(3) -0.001(3)
C2_10 0.021(3) 0.044(5) 0.068(6) -0.022(4) -0.001(4) -0.003(3)
F1_10 0.041(3) 0.033(3) 0.097(5) -0.007(3) -0.010(3) 0.001(2)
F2_10 0.022(2) 0.054(3) 0.076(4) -0.027(3) -0.005(2) -0.007(2)
F3_10 0.035(3) 0.109(5) 0.063(3) -0.056(4) 0.000(3) -0.002(3)
C3_10 0.044(5) 0.069(6) 0.048(5) 0.026(4) -0.012(4) -0.025(4)
F4_10 0.081(5) 0.042(3) 0.125(6) 0.045(3) -0.057(4) -0.028(3)
F5_10 0.056(4) 0.173(7) 0.039(3) 0.035(4) 0.000(3) -0.045(4)
F6_10 0.058(4) 0.096(5) 0.058(4) 0.032(3) -0.033(3) -0.015(3)
C4_10 0.021(4) 0.043(4) 0.040(4) -0.013(3) -0.007(3) 0.004(3)
F7_10 0.032(2) 0.060(3) 0.054(3) -0.031(3) -0.013(2) 0.015(2)
F8_10 0.027(2) 0.060(3) 0.079(4) -0.028(3) -0.009(2) 0.021(2)
F9_10 0.037(3) 0.087(4) 0.042(3) 0.013(3) 0.010(2) -0.013(3)
O1_9 0.034(3) 0.018(2) 0.021(2) -0.002(2) 0.004(2) 0.000(2)
C1_9 0.028(3) 0.024(3) 0.019(3) -0.003(3) 0.003(3) 0.000(3)
C2_9 0.036(4) 0.021(3) 0.037(4) -0.007(3) 0.011(3) -0.006(3)
F1_9 0.050(3) 0.023(2) 0.058(3) 0.008(2) 0.007(2) 0.004(2)
F2_9 0.057(3) 0.030(3) 0.052(3) -0.023(2) 0.009(3) -0.011(2)
F3_9 0.030(2) 0.042(3) 0.059(3) -0.011(2) 0.016(2) -0.013(2)
C3_9 0.033(4) 0.041(4) 0.027(3) -0.004(3) -0.003(3) 0.005(3)
F4_9 0.058(3) 0.031(2) 0.029(2) 0.0040(19) -0.004(2) 0.007(2)
F5_9 0.032(2) 0.057(3) 0.050(3) -0.008(2) -0.013(2) 0.001(2)
F6_9 0.055(3) 0.053(3) 0.023(2) -0.009(2) 0.009(2) 0.007(2)
C4_9 0.030(4) 0.034(4) 0.035(4) 0.001(3) 0.005(3) 0.000(3)
F7_9 0.030(2) 0.047(3) 0.051(3) 0.004(2) 0.007(2) -0.012(2)
F8_9 0.037(2) 0.042(3) 0.060(3) -0.015(2) 0.021(2) 0.008(2)
F9_9 0.032(2) 0.052(3) 0.052(3) 0.013(2) -0.006(2) 0.001(2)
O1_8 0.052(3) 0.023(3) 0.021(3) 0.003(2) -0.001(3) 0.004(2)
C1_8 0.044(4) 0.029(4) 0.016(3) 0.001(3) -0.002(3) -0.002(3)
C2_8 0.043(4) 0.036(4) 0.027(4) 0.005(3) -0.003(3) 0.002(3)
F1_8 0.051(3) 0.056(3) 0.035(3) -0.005(2) 0.016(2) 0.004(2)
F2_8 0.062(3) 0.042(3) 0.040(3) 0.015(2) 0.002(2) -0.009(2)
F3_8 0.045(3) 0.049(3) 0.039(3) -0.005(2) -0.006(2) 0.000(2)
C3_8 0.054(5) 0.036(4) 0.041(4) 0.008(3) 0.005(4) 0.001(3)
F4_8 0.047(3) 0.050(3) 0.057(3) -0.004(3) 0.016(3) 0.005(2)
F5_8 0.063(3) 0.025(2) 0.047(3) 0.003(2) 0.002(2) 0.007(2)
F6_8 0.068(4) 0.060(3) 0.045(3) 0.012(3) -0.009(3) 0.028(3)
C4_8 0.046(4) 0.043(4) 0.019(3) 0.006(3) -0.003(3) 0.002(3)
F7_8 0.047(3) 0.055(3) 0.047(3) -0.003(3) -0.003(2) -0.009(3)
F8_8 0.076(4) 0.060(3) 0.017(2) 0.010(2) -0.011(2) -0.013(3)
F9_8 0.064(3) 0.041(3) 0.024(3) -0.005(2) 0.002(2) 0.002(2)
O1_7 0.021(2) 0.033(3) 0.030(3) -0.002(2) 0.003(2) 0.006(2)
C1_7 0.019(3) 0.032(4) 0.032(4) -0.001(3) 0.006(3) -0.004(3)
C2_7 0.022(3) 0.033(4) 0.030(4) 0.001(3) 0.004(3) 0.005(3)
F1_7 0.034(2) 0.029(2) 0.044(3) -0.008(2) 0.008(2) -0.0023(19)
F2_7 0.026(2) 0.043(3) 0.053(3) 0.011(2) -0.010(2) 0.0038(19)
F3_7 0.037(2) 0.043(3) 0.032(2) 0.0059(19) 0.0094(18) -0.002(2)
C3_7 0.023(3) 0.033(4) 0.044(4) -0.006(3) 0.007(3) 0.002(3)
F4_7 0.031(2) 0.030(2) 0.074(3) -0.006(2) 0.014(2) -0.0029(19)
F5_7 0.042(3) 0.048(3) 0.041(3) -0.010(2) -0.003(2) 0.002(2)
F6_7 0.023(2) 0.045(3) 0.084(4) -0.011(3) 0.009(2) -0.011(2)
C4_7 0.037(4) 0.048(5) 0.027(4) 0.007(3) 0.008(3) 0.012(3)
F7_7 0.056(3) 0.051(3) 0.054(3) 0.025(3) 0.023(3) 0.006(2)
F8_7 0.030(2) 0.055(3) 0.050(3) 0.007(2) 0.020(2) 0.011(2)
F9_7 0.052(3) 0.068(3) 0.023(2) 0.003(2) 0.003(2) 0.017(3)
O1_6 0.032(3) 0.022(3) 0.024(3) -0.006(2) 0.001(2) 0.001(2)
C1_6 0.029(3) 0.024(3) 0.020(3) -0.006(3) -0.003(3) -0.001(3)
C2_6 0.040(4) 0.029(4) 0.044(4) -0.009(3) -0.009(3) 0.001(3)
F1_6 0.050(3) 0.031(3) 0.056(3) -0.004(2) 0.001(3) -0.009(2)
F2_6 0.055(3) 0.034(3) 0.061(3) -0.023(2) 0.004(3) 0.010(2)
F3_6 0.042(3) 0.035(3) 0.054(3) -0.002(2) -0.015(2) 0.010(2)
C3_6 0.035(4) 0.038(4) 0.027(4) -0.012(3) 0.005(3) 0.003(3)
F4_6 0.048(3) 0.039(2) 0.032(2) 0.0033(19) 0.003(2) -0.004(2)
F5_6 0.031(2) 0.047(3) 0.042(3) -0.010(2) 0.0026(19) 0.008(2)
F6_6 0.055(3) 0.077(4) 0.024(2) -0.023(2) 0.003(2) -0.012(3)
C4_6 0.030(4) 0.046(4) 0.030(4) -0.015(3) -0.005(3) 0.005(3)
F7_6 0.045(3) 0.059(3) 0.036(3) 0.001(2) -0.011(2) 0.015(2)
F8_6 0.039(3) 0.067(3) 0.051(3) -0.034(3) -0.020(2) 0.005(3)
F9_6 0.026(2) 0.056(3) 0.044(3) -0.012(2) -0.004(2) 0.005(2)
O1_5 0.016(2) 0.026(3) 0.020(2) 0.0017(19) -0.0013(18) -0.0030(19)
C1_5 0.012(3) 0.030(3) 0.022(3) 0.000(3) 0.000(2) -0.005(2)
C2_5 0.027(3) 0.028(3) 0.022(3) -0.002(3) -0.003(3) 0.000(3)
F1_5 0.035(2) 0.039(2) 0.021(2) 0.0076(18) -0.0013(18) -0.008(2)
F2_5 0.027(2) 0.040(3) 0.034(2) -0.0069(19) -0.0032(18) -0.0033(19)
F3_5 0.029(2) 0.040(2) 0.028(2) -0.0105(18) 0.0016(17) 0.0054(19)
C3_5 0.020(3) 0.034(4) 0.032(4) 0.006(3) 0.008(3) 0.003(3)
F4_5 0.022(2) 0.050(3) 0.028(2) 0.012(2) 0.0027(17) 0.000(2)
F5_5 0.032(2) 0.027(2) 0.050(3) 0.010(2) 0.001(2) -0.003(2)
F6_5 0.017(2) 0.046(3) 0.045(3) 0.016(2) -0.0018(19) -0.0042(19)
C4_5 0.025(3) 0.035(4) 0.028(3) 0.005(3) 0.001(3) 0.003(3)
F7_5 0.026(2) 0.040(3) 0.032(2) -0.006(2) 0.0038(18) 0.008(2)
F8_5 0.020(2) 0.039(3) 0.035(2) 0.0018(19) -0.0039(17) 0.0036(18)
F9_5 0.032(2) 0.024(2) 0.041(2) 0.0025(19) 0.0006(19) 0.0001(18)
O1_4 0.033(3) 0.027(3) 0.015(2) -0.001(2) 0.003(2) -0.003(2)
C1_4 0.028(3) 0.031(4) 0.017(3) 0.003(3) 0.005(3) 0.002(3)
C2_4 0.042(4) 0.052(5) 0.029(4) 0.014(3) 0.004(3) 0.009(3)
F1_4 0.045(3) 0.082(4) 0.040(3) 0.022(3) -0.011(2) 0.001(3)
F2_4 0.048(3) 0.038(3) 0.033(2) 0.018(2) 0.008(2) 0.011(2)
F3_4 0.042(3) 0.053(3) 0.041(3) 0.013(2) 0.018(2) 0.022(2)
C3_4 0.041(4) 0.048(5) 0.041(5) 0.011(3) 0.007(3) -0.012(4)
F4_4 0.040(3) 0.064(4) 0.051(3) 0.021(3) -0.016(2) -0.003(3)
F5_4 0.085(4) 0.041(3) 0.027(2) -0.006(2) 0.009(3) -0.024(3)
F6_4 0.035(3) 0.070(4) 0.055(3) 0.024(3) 0.012(2) -0.014(3)
C4_4 0.061(5) 0.042(5) 0.031(4) 0.003(3) 0.013(4) -0.001(4)
F7_4 0.069(4) 0.059(4) 0.061(4) 0.019(3) 0.032(3) 0.032(3)
F8_4 0.115(5) 0.043(3) 0.023(2) 0.004(2) 0.028(3) -0.012(3)
F9_4 0.096(5) 0.036(3) 0.027(3) -0.009(2) 0.010(3) -0.019(3)
O1_3 0.021(2) 0.021(2) 0.016(2) 0.0002(19) 0.0015(19) -0.004(2)
C1_3 0.027(3) 0.019(3) 0.016(3) 0.001(2) -0.005(2) 0.000(3)
C2_3 0.026(3) 0.026(3) 0.040(4) 0.002(3) 0.008(3) -0.002(3)
F1_3 0.024(2) 0.049(3) 0.047(3) 0.017(2) -0.0142(19) -0.005(2)
F2_3 0.029(2) 0.049(3) 0.052(3) 0.006(2) 0.013(2) -0.011(2)
F3_3 0.032(2) 0.041(3) 0.063(3) 0.007(2) 0.019(2) 0.014(2)
C3_3 0.043(4) 0.023(3) 0.018(3) -0.001(3) 0.001(3) -0.003(3)
F4_3 0.037(2) 0.046(3) 0.023(2) 0.0053(19) -0.0135(18) -0.005(2)
F5_3 0.058(3) 0.026(2) 0.024(2) -0.0023(18) -0.002(2) -0.007(2)
F6_3 0.073(3) 0.040(3) 0.022(2) 0.0023(19) 0.011(2) -0.009(2)
C4_3 0.036(4) 0.022(3) 0.023(3) 0.003(3) 0.005(3) 0.001(3)
F7_3 0.030(2) 0.033(2) 0.036(2) 0.0018(19) 0.0065(18) 0.0082(18)
F8_3 0.048(3) 0.025(2) 0.027(2) 0.0088(17) 0.0042(19) 0.0007(19)
F9_3 0.055(3) 0.024(2) 0.028(2) -0.0017(17) 0.002(2) -0.013(2)
O1_2 0.026(2) 0.020(2) 0.017(2) -0.0052(19) 0.0011(19) -0.002(2)
C1_2 0.025(3) 0.022(3) 0.015(3) -0.007(2) -0.002(2) 0.004(3)
C2_2 0.024(3) 0.041(4) 0.031(4) -0.005(3) -0.004(3) 0.007(3)
F1_2 0.042(3) 0.045(3) 0.041(3) 0.004(2) -0.009(2) 0.018(2)
F2_2 0.043(3) 0.049(3) 0.040(3) -0.017(2) -0.019(2) -0.004(2)
F3_2 0.023(2) 0.053(3) 0.041(3) -0.004(2) 0.0009(19) 0.001(2)
C3_2 0.039(4) 0.019(3) 0.030(4) -0.008(3) -0.006(3) 0.004(3)
F4_2 0.039(3) 0.028(2) 0.041(3) -0.0035(19) -0.007(2) 0.0081(19)
F5_2 0.050(3) 0.032(2) 0.044(3) -0.005(2) -0.001(2) -0.013(2)
F6_2 0.053(3) 0.028(2) 0.040(3) -0.017(2) 0.000(2) 0.006(2)
C4_2 0.036(4) 0.035(4) 0.021(3) -0.004(3) 0.002(3) -0.001(3)
F7_2 0.028(2) 0.051(3) 0.027(2) -0.0050(19) 0.0010(17) 0.000(2)
F8_2 0.047(3) 0.060(3) 0.017(2) -0.009(2) -0.0022(19) -0.001(2)
F9_2 0.048(3) 0.035(2) 0.027(2) 0.0014(19) 0.005(2) -0.006(2)
O1_1 0.016(2) 0.026(3) 0.017(2) 0.0026(19) 0.0008(18) -0.0037(18)
C1_1 0.013(3) 0.026(3) 0.022(3) 0.006(3) 0.000(2) -0.001(2)
C2_1 0.032(4) 0.026(4) 0.030(4) 0.006(3) 0.006(3) -0.003(3)
F1_1 0.035(2) 0.024(2) 0.044(3) 0.0061(19) 0.003(2) -0.0036(18)
F2_1 0.0163(19) 0.043(3) 0.037(2) 0.007(2) 0.0034(17) -0.0071(18)
F3_1 0.028(2) 0.049(3) 0.025(2) 0.0083(19) 0.0054(17) -0.008(2)
C3_1 0.020(3) 0.024(3) 0.038(4) -0.005(3) 0.001(3) -0.001(3)
F4_1 0.027(2) 0.024(2) 0.049(3) 0.004(2) -0.0025(19) -0.0024(18)
F5_1 0.036(3) 0.039(3) 0.035(2) -0.010(2) 0.006(2) 0.002(2)
F6_1 0.022(2) 0.035(2) 0.044(3) 0.001(2) -0.0042(19) 0.0070(18)
C4_1 0.017(3) 0.028(3) 0.030(4) 0.005(3) 0.002(3) 0.000(3)
F7_1 0.036(2) 0.043(3) 0.024(2) 0.0125(19) -0.0044(19) -0.003(2)
F8_1 0.029(2) 0.040(2) 0.029(2) -0.0049(19) -0.0029(18) -0.0086(18)
F9_1 0.034(2) 0.035(2) 0.027(2) -0.0074(18) 0.0007(18) 0.0063(18)
Ba1 0.0200(2) 0.01924(18) 0.01504(17) -0.00010(16) 0.00151(17) 0.00109(17)
F4 0.0162(18) 0.0212(17) 0.0164(19) 0.0013(14) -0.0015(14) 0.0027(13)
Ba2 0.0202(2) 0.01944(19) 0.01786(18) 0.00080(17) 0.00081(17) 0.00022(18)
F3 0.0194(16) 0.0225(18) 0.0188(19) -0.0019(14) 0.0018(14) -0.0013(13)
Al3 0.0201(10) 0.0194(10) 0.0156(10) 0.0003(8) 0.0028(8) 0.0011(8)
Al5 0.0171(9) 0.0177(10) 0.0160(9) -0.0007(8) 0.0005(8) 0.0005(8)
Al2 0.0211(10) 0.0169(9) 0.0172(9) -0.0008(7) 0.0007(8) 0.0025(8)
Al1 0.0213(10) 0.0184(9) 0.0163(9) -0.0010(7) -0.0002(8) 0.0015(9)
F1 0.028(2) 0.0190(19) 0.022(2) 0.0018(15) -0.0019(17) 0.0042(17)
Al4 0.0171(9) 0.0191(10) 0.0163(10) -0.0033(8) 0.0011(8) -0.0003(8)
Al6 0.0147(9) 0.0172(10) 0.0159(9) -0.0011(8) -0.0001(7) -0.0002(8)
F2 0.029(2) 0.0224(19) 0.0161(18) 0.0001(15) 0.0008(17) -0.0002(17)
C1 0.031(4) 0.024(4) 0.027(4) 0.007(3) 0.005(3) 0.006(3)
C2 0.022(3) 0.031(4) 0.015(3) 0.005(3) -0.001(3) -0.001(3)
C3 0.036(4) 0.032(4) 0.015(3) 0.000(3) -0.001(3) 0.003(3)
C4 0.029(4) 0.034(4) 0.021(4) 0.015(3) 0.001(3) 0.001(3)
C5 0.026(4) 0.022(4) 0.027(4) 0.008(3) -0.001(3) 0.000(3)
C6 0.045(4) 0.023(3) 0.023(3) 0.004(3) 0.000(3) 0.003(4)
C7 0.039(5) 0.048(5) 0.040(5) 0.003(4) 0.010(4) 0.015(4)
C8 0.027(4) 0.059(6) 0.030(4) 0.004(4) -0.013(3) 0.006(4)
C9 0.046(5) 0.040(5) 0.031(4) 0.001(3) 0.006(4) 0.014(4)
C10 0.024(4) 0.072(7) 0.033(4) 0.003(4) 0.007(3) 0.003(4)
C11 0.050(5) 0.030(5) 0.054(5) 0.007(4) -0.010(4) -0.012(4)
C12 0.067(6) 0.024(4) 0.037(4) 0.002(3) 0.001(5) 0.001(4)
C1_26 0.043(5) 0.024(4) 0.025(4) 0.010(3) -0.002(3) -0.008(3)
C2_26 0.032(4) 0.030(4) 0.016(3) 0.007(3) 0.001(3) 0.000(3)
C3_26 0.029(4) 0.031(4) 0.026(4) 0.013(3) 0.002(3) 0.001(3)
C4_26 0.027(4) 0.040(5) 0.038(4) 0.017(4) 0.002(3) 0.002(3)
C5_26 0.033(4) 0.038(5) 0.051(5) 0.024(4) 0.017(4) 0.011(4)
C6_26 0.073(6) 0.025(4) 0.021(4) 0.012(3) 0.020(4) 0.018(4)
C7_26 0.092(8) 0.040(5) 0.042(5) 0.015(4) -0.033(5) -0.027(5)
C8_26 0.043(5) 0.054(6) 0.027(4) 0.007(4) 0.004(4) -0.002(4)
C9_26 0.090(7) 0.053(6) 0.016(3) -0.001(3) -0.007(5) -0.022(6)
C10_26 0.035(5) 0.087(8) 0.062(6) 0.039(6) -0.016(5) -0.014(5)
C11_26 0.067(8) 0.109(11) 0.103(10) 0.067(9) 0.053(7) 0.059(8)
C12_26 0.136(11) 0.026(4) 0.043(5) 0.005(4) 0.028(6) 0.023(5)

loop_
_atom_type_symbol
_atom_type_description
_atom_type_scat_dispersion_real
_atom_type_scat_dispersion_imag
_atom_type_scat_source
C C 0.0033 0.0016 'International Tables Vol C Tables 4.2.6.8 and 6.1.1.4'
H H 0.0000 0.0000 'International Tables Vol C Tables 4.2.6.8 and 6.1.1.4'
Al Al 0.0645 0.0514 'International Tables Vol C Tables 4.2.6.8 and 6.1.1.4'
Ba Ba -0.3244 2.2819 'International Tables Vol C Tables 4.2.6.8 and 6.1.1.4'
F F 0.0171 0.0103 'International Tables Vol C Tables 4.2.6.8 and 6.1.1.4'
O O 0.0106 0.0060 'International Tables Vol C Tables 4.2.6.8 and 6.1.1.4'

loop_
_geom_angle_atom_site_label_1
_geom_angle_atom_site_label_2
_geom_angle_atom_site_label_3
_geom_angle
C6_25 C1_25 F1_25 123.1(7)
C6_25 C1_25 C2_25 120.4(8)
F1_25 C1_25 C2_25 116.5(7)
C1_25 C2_25 C3_25 121.7(7)
C1_25 C2_25 F2_25 117.0(7)
C3_25 C2_25 F2_25 121.2(7)
C4_25 C3_25 C2_25 116.6(8)
C3_25 C4_25 C5_25 121.6(8)
C6_25 C5_25 C4_25 120.8(8)
C1_25 C6_25 C5_25 118.9(8)
C1_25 F1_25 Ba2 124.1(4)
C2_25 F2_25 Ba2 128.1(4)
F1_24 C1_24 C2_24 120.2(8)
F1_24 C1_24 C6_24 119.3(8)
C2_24 C1_24 C6_24 120.5(8)
C1_24 C2_24 C3_24 122.7(8)
C1_24 C2_24 F2_24 118.3(8)
C3_24 C2_24 F2_24 119.0(7)
C4_24 C3_24 C2_24 117.6(9)
C3_24 C4_24 C5_24 120.9(10)
C6_24 C5_24 C4_24 120.3(9)
C1_24 C6_24 C5_24 118.0(9)
C2_24 F2_24 Ba2 143.9(4)
C2_23 C1_23 F1_23 118.1(7)
C2_23 C1_23 C6_23 122.3(7)
F1_23 C1_23 C6_23 119.6(7)
C1_23 C2_23 F2_23 117.6(6)
C1_23 C2_23 C3_23 121.2(7)
F2_23 C2_23 C3_23 121.1(7)
C4_23 C3_23 C2_23 117.9(8)
C3_23 C4_23 C5_23 121.6(8)
C4_23 C5_23 C6_23 120.8(8)
C5_23 C6_23 C1_23 116.1(8)
C1_23 F1_23 Ba2 121.3(4)
C2_23 F2_23 Ba2 126.0(4)
C2_21 C1_21 F1_21 118.1(7)
C2_21 C1_21 C6_21 121.3(8)
F1_21 C1_21 C6_21 120.6(7)
C1_21 C2_21 F2_21 117.1(7)
C1_21 C2_21 C3_21 122.5(7)
F2_21 C2_21 C3_21 120.4(7)
C2_21 C3_21 C4_21 117.4(7)
C5_21 C4_21 C3_21 120.1(7)
C4_21 C5_21 C6_21 121.8(8)
C1_21 C6_21 C5_21 116.8(8)
C1_21 F1_21 Ba1 122.6(4)
C2_21 F2_21 Ba1 126.1(4)
F1_20 C1_20 C2_20 119.4(7)
F1_20 C1_20 C6_20 120.3(7)
C2_20 C1_20 C6_20 120.3(8)
C3_20 C2_20 C1_20 122.4(8)
C3_20 C2_20 F2_20 120.2(7)
C1_20 C2_20 F2_20 117.4(7)
C2_20 C3_20 C4_20 119.3(8)
C5_20 C4_20 C3_20 117.6(9)
C4_20 C5_20 C6_20 122.4(8)
C1_20 C6_20 C5_20 118.0(8)
C2_20 F2_20 Ba1 138.1(4)
C2_19 C1_19 C6_19 120.9(8)
C2_19 C1_19 F1_19 116.9(7)
C6_19 C1_19 F1_19 122.1(7)
C3_19 C2_19 C1_19 122.3(8)
C3_19 C2_19 F2_19 120.4(8)
C1_19 C2_19 F2_19 117.3(7)
C2_19 C3_19 C4_19 117.3(8)
C3_19 C4_19 C5_19 120.6(8)
C6_19 C5_19 C4_19 120.2(8)
C5_19 C6_19 C1_19 118.6(9)
C1_19 F1_19 Ba1 123.7(4)
C2_19 F2_19 Ba1 127.8(5)
C1_18 O1_18 Al1 151.3(5)
O1_18 C1_18 C4_18 109.5(6)
O1_18 C1_18 C3_18 109.2(6)
C4_18 C1_18 C3_18 108.7(6)
O1_18 C1_18 C2_18 110.6(6)
C4_18 C1_18 C2_18 109.7(6)
C3_18 C1_18 C2_18 109.1(6)
F3_18 C2_18 F2_18 109.5(6)
F3_18 C2_18 F1_18 106.9(7)
F2_18 C2_18 F1_18 107.7(7)
F3_18 C2_18 C1_18 110.4(6)
F2_18 C2_18 C1_18 111.9(6)
F1_18 C2_18 C1_18 110.2(6)
F5_18 C3_18 F4_18 107.1(7)
F5_18 C3_18 F6_18 107.7(7)
F4_18 C3_18 F6_18 107.9(7)
F5_18 C3_18 C1_18 110.8(7)
F4_18 C3_18 C1_18 110.9(6)
F6_18 C3_18 C1_18 112.2(7)
F8_18 C4_18 F9_18 107.5(6)
F8_18 C4_18 F7_18 108.6(6)
F9_18 C4_18 F7_18 107.1(6)
F8_18 C4_18 C1_18 113.0(7)
F9_18 C4_18 C1_18 109.7(6)
F7_18 C4_18 C1_18 110.8(6)
C1_17 O1_17 Al1 146.4(5)
O1_17 C1_17 C2_17 110.1(6)
O1_17 C1_17 C3_17 108.4(6)
C2_17 C1_17 C3_17 109.7(6)
O1_17 C1_17 C4_17 110.7(6)
C2_17 C1_17 C4_17 109.0(6)
C3_17 C1_17 C4_17 109.0(6)
F1_17 C2_17 F2_17 106.2(6)
F1_17 C2_17 F3_17 107.5(6)
F2_17 C2_17 F3_17 107.5(6)
F1_17 C2_17 C1_17 110.2(6)
F2_17 C2_17 C1_17 113.9(6)
F3_17 C2_17 C1_17 111.1(6)
F6_17 C3_17 F5_17 107.5(7)
F6_17 C3_17 F4_17 108.1(6)
F5_17 C3_17 F4_17 107.0(7)
F6_17 C3_17 C1_17 112.5(7)
F5_17 C3_17 C1_17 110.6(6)
F4_17 C3_17 C1_17 110.9(6)
F9_17 C4_17 F8_17 108.1(7)
F9_17 C4_17 F7_17 107.5(7)
F8_17 C4_17 F7_17 106.8(7)
F9_17 C4_17 C1_17 111.6(6)
F8_17 C4_17 C1_17 112.4(7)
F7_17 C4_17 C1_17 110.3(6)
C1_16 O1_16 Al1 139.5(4)
C1_16 O1_16 Ba1 120.9(4)
Al1 O1_16 Ba1 97.62(19)
O1_16 C1_16 C2_16 112.0(5)
O1_16 C1_16 C4_16 106.3(5)
C2_16 C1_16 C4_16 109.8(6)
O1_16 C1_16 C3_16 110.6(6)
C2_16 C1_16 C3_16 108.5(5)
C4_16 C1_16 C3_16 109.6(6)
F3_16 C2_16 F2_16 108.3(5)
F3_16 C2_16 F1_16 107.3(6)
F2_16 C2_16 F1_16 106.6(6)
F3_16 C2_16 C1_16 110.1(5)
F2_16 C2_16 C1_16 112.7(5)
F1_16 C2_16 C1_16 111.5(6)
F5_16 C3_16 F4_16 107.8(6)
F5_16 C3_16 F6_16 109.7(6)
F4_16 C3_16 F6_16 106.9(6)
F5_16 C3_16 C1_16 111.3(6)
F4_16 C3_16 C1_16 109.5(5)
F6_16 C3_16 C1_16 111.4(6)
F8_16 C4_16 F9_16 108.8(6)
F8_16 C4_16 F7_16 107.7(6)
F9_16 C4_16 F7_16 106.4(6)
F8_16 C4_16 C1_16 114.9(6)
F9_16 C4_16 C1_16 111.0(6)
F7_16 C4_16 C1_16 107.8(6)
C4_16 F7_16 Ba1 110.7(4)
C1_15 O1_15 Al2 146.7(5)
O1_15 C1_15 C2_15 109.9(6)
O1_15 C1_15 C4_15 107.2(6)
C2_15 C1_15 C4_15 110.1(6)
O1_15 C1_15 C3_15 109.6(6)
C2_15 C1_15 C3_15 110.4(6)
C4_15 C1_15 C3_15 109.7(6)
F1_15 C2_15 F2_15 108.0(7)
F1_15 C2_15 F3_15 107.1(7)
F2_15 C2_15 F3_15 106.7(6)
F1_15 C2_15 C1_15 111.7(6)
F2_15 C2_15 C1_15 112.3(7)
F3_15 C2_15 C1_15 110.8(7)
F6_15 C3_15 F5_15 107.8(7)
F6_15 C3_15 F4_15 108.9(7)
F5_15 C3_15 F4_15 107.2(7)
F6_15 C3_15 C1_15 111.8(7)
F5_15 C3_15 C1_15 110.9(6)
F4_15 C3_15 C1_15 110.1(7)
F7_15 C4_15 F8_15 108.3(7)
F7_15 C4_15 F9_15 107.4(7)
F8_15 C4_15 F9_15 106.8(6)
F7_15 C4_15 C1_15 112.1(6)
F8_15 C4_15 C1_15 112.5(6)
F9_15 C4_15 C1_15 109.5(6)
C1_14 O1_14 Al2 149.7(5)
O1_14 C1_14 C2_14 110.1(5)
O1_14 C1_14 C3_14 109.3(6)
C2_14 C1_14 C3_14 109.8(6)
O1_14 C1_14 C4_14 109.6(6)
C2_14 C1_14 C4_14 109.4(6)
C3_14 C1_14 C4_14 108.6(6)
F1_14 C2_14 F3_14 106.7(6)
F1_14 C2_14 F2_14 107.5(6)
F3_14 C2_14 F2_14 107.8(6)
F1_14 C2_14 C1_14 110.7(6)
F3_14 C2_14 C1_14 110.7(6)
F2_14 C2_14 C1_14 113.1(6)
F4_14 C3_14 F6_14 108.7(7)
F4_14 C3_14 F5_14 108.0(7)
F6_14 C3_14 F5_14 106.6(7)
F4_14 C3_14 C1_14 110.7(6)
F6_14 C3_14 C1_14 112.9(7)
F5_14 C3_14 C1_14 109.7(6)
F9_14 C4_14 F8_14 109.0(7)
F9_14 C4_14 F7_14 106.5(7)
F8_14 C4_14 F7_14 108.1(6)
F9_14 C4_14 C1_14 110.7(6)
F8_14 C4_14 C1_14 112.0(6)
F7_14 C4_14 C1_14 110.4(7)
C1_13 O1_13 Al2 137.9(4)
C1_13 O1_13 Ba2 122.3(4)
Al2 O1_13 Ba2 98.5(2)
O1_13 C1_13 C4_13 105.8(5)
O1_13 C1_13 C3_13 109.8(6)
C4_13 C1_13 C3_13 110.9(6)
O1_13 C1_13 C2_13 111.7(5)
C4_13 C1_13 C2_13 108.8(6)
C3_13 C1_13 C2_13 109.8(5)
F1_13 C2_13 F2_13 108.8(6)
F1_13 C2_13 F3_13 107.6(6)
F2_13 C2_13 F3_13 108.5(6)
F1_13 C2_13 C1_13 111.9(6)
F2_13 C2_13 C1_13 111.8(5)
F3_13 C2_13 C1_13 108.1(5)
F5_13 C3_13 F6_13 107.7(6)
F5_13 C3_13 F4_13 108.4(6)
F6_13 C3_13 F4_13 108.6(6)
F5_13 C3_13 C1_13 111.0(6)
F6_13 C3_13 C1_13 111.8(6)
F4_13 C3_13 C1_13 109.3(6)
F9_13 C4_13 F8_13 109.5(6)
F9_13 C4_13 F7_13 105.9(6)
F8_13 C4_13 F7_13 108.1(6)
F9_13 C4_13 C1_13 112.0(6)
F8_13 C4_13 C1_13 113.4(6)
F7_13 C4_13 C1_13 107.6(6)
C4_13 F7_13 Ba2 110.2(4)
C1_12 O1_12 Al4 149.2(5)
O1_12 C1_12 C3_12 109.6(6)
O1_12 C1_12 C2_12 109.4(6)
C3_12 C1_12 C2_12 109.3(6)
O1_12 C1_12 C4_12 110.2(6)
C3_12 C1_12 C4_12 108.0(6)
C2_12 C1_12 C4_12 110.4(6)
F3_12 C2_12 F2_12 107.8(7)
F3_12 C2_12 F1_12 108.5(6)
F2_12 C2_12 F1_12 106.6(6)
F3_12 C2_12 C1_12 110.8(6)
F2_12 C2_12 C1_12 112.9(6)
F1_12 C2_12 C1_12 110.0(6)
F4_12 C3_12 F6_12 107.3(6)
F4_12 C3_12 F5_12 107.9(6)
F6_12 C3_12 F5_12 105.8(6)
F4_12 C3_12 C1_12 110.9(6)
F6_12 C3_12 C1_12 113.8(6)
F5_12 C3_12 C1_12 110.8(6)
F7_12 C4_12 F9_12 109.0(6)
F7_12 C4_12 F8_12 108.0(6)
F9_12 C4_12 F8_12 107.8(6)
F7_12 C4_12 C1_12 110.6(6)
F9_12 C4_12 C1_12 109.4(6)
F8_12 C4_12 C1_12 112.0(6)
C1_11 O1_11 Al4 143.5(4)
O1_11 C1_11 C2_11 110.6(5)
O1_11 C1_11 C4_11 110.1(5)
C2_11 C1_11 C4_11 110.3(5)
O1_11 C1_11 C3_11 107.3(5)
C2_11 C1_11 C3_11 108.6(5)
C4_11 C1_11 C3_11 109.8(5)
F2_11 C2_11 F3_11 108.5(6)
F2_11 C2_11 F1_11 107.3(5)
F3_11 C2_11 F1_11 106.7(6)
F2_11 C2_11 C1_11 113.2(6)
F3_11 C2_11 C1_11 111.9(5)
F1_11 C2_11 C1_11 109.0(6)
F4_11 C3_11 F5_11 108.7(5)
F4_11 C3_11 F6_11 107.1(5)
F5_11 C3_11 F6_11 108.0(6)
F4_11 C3_11 C1_11 110.7(5)
F5_11 C3_11 C1_11 109.8(5)
F6_11 C3_11 C1_11 112.4(5)
F9_11 C4_11 F7_11 109.3(6)
F9_11 C4_11 F8_11 107.5(6)
F7_11 C4_11 F8_11 107.4(6)
F9_11 C4_11 C1_11 110.8(6)
F7_11 C4_11 C1_11 110.2(6)
F8_11 C4_11 C1_11 111.5(6)
C1_10 O1_10 Al4 149.4(5)
O1_10 C1_10 C2_10 111.9(6)
O1_10 C1_10 C4_10 108.0(6)
C2_10 C1_10 C4_10 108.8(6)
O1_10 C1_10 C3_10 108.8(6)
C2_10 C1_10 C3_10 108.7(7)
C4_10 C1_10 C3_10 110.6(7)
F2_10 C2_10 F3_10 105.9(7)
F2_10 C2_10 F1_10 108.7(7)
F3_10 C2_10 F1_10 106.8(7)
F2_10 C2_10 C1_10 114.4(7)
F3_10 C2_10 C1_10 111.1(7)
F1_10 C2_10 C1_10 109.7(7)
F6_10 C3_10 F5_10 109.7(8)
F6_10 C3_10 F4_10 107.6(8)
F5_10 C3_10 F4_10 110.6(8)
F6_10 C3_10 C1_10 112.0(7)
F5_10 C3_10 C1_10 108.6(7)
F4_10 C3_10 C1_10 108.4(7)
F9_10 C4_10 F7_10 108.1(7)
F9_10 C4_10 F8_10 108.2(6)
F7_10 C4_10 F8_10 107.6(6)
F9_10 C4_10 C1_10 111.7(6)
F7_10 C4_10 C1_10 110.4(6)
F8_10 C4_10 C1_10 110.7(6)
C1_9 O1_9 Al3 151.7(5)
O1_9 C1_9 C2_9 109.0(5)
O1_9 C1_9 C4_9 109.2(6)
C2_9 C1_9 C4_9 109.8(6)
O1_9 C1_9 C3_9 109.8(5)
C2_9 C1_9 C3_9 110.4(6)
C4_9 C1_9 C3_9 108.7(5)
F1_9 C2_9 F3_9 107.5(6)
F1_9 C2_9 F2_9 107.8(6)
F3_9 C2_9 F2_9 107.3(6)
F1_9 C2_9 C1_9 111.1(6)
F3_9 C2_9 C1_9 111.0(6)
F2_9 C2_9 C1_9 111.9(6)
F4_9 C3_9 F5_9 107.0(6)
F4_9 C3_9 F6_9 107.7(6)
F5_9 C3_9 F6_9 106.8(6)
F4_9 C3_9 C1_9 110.6(6)
F5_9 C3_9 C1_9 111.8(6)
F6_9 C3_9 C1_9 112.6(6)
F7_9 C4_9 F9_9 108.4(6)
F7_9 C4_9 F8_9 107.6(6)
F9_9 C4_9 F8_9 108.0(6)
F7_9 C4_9 C1_9 110.4(6)
F9_9 C4_9 C1_9 111.0(6)
F8_9 C4_9 C1_9 111.4(6)
C1_8 O1_8 Al3 148.7(5)
O1_8 C1_8 C3_8 112.0(6)
O1_8 C1_8 C2_8 109.8(6)
C3_8 C1_8 C2_8 108.5(6)
O1_8 C1_8 C4_8 107.9(6)
C3_8 C1_8 C4_8 109.7(6)
C2_8 C1_8 C4_8 108.9(6)
F3_8 C2_8 F2_8 106.9(6)
F3_8 C2_8 F1_8 107.8(6)
F2_8 C2_8 F1_8 107.4(6)
F3_8 C2_8 C1_8 110.5(6)
F2_8 C2_8 C1_8 112.6(6)
F1_8 C2_8 C1_8 111.4(6)
F4_8 C3_8 F5_8 107.5(7)
F4_8 C3_8 F6_8 106.5(7)
F5_8 C3_8 F6_8 108.1(6)
F4_8 C3_8 C1_8 109.6(6)
F5_8 C3_8 C1_8 111.7(7)
F6_8 C3_8 C1_8 113.2(6)
F9_8 C4_8 F8_8 108.0(6)
F9_8 C4_8 F7_8 107.3(7)
F8_8 C4_8 F7_8 108.3(6)
F9_8 C4_8 C1_8 111.3(6)
F8_8 C4_8 C1_8 111.7(6)
F7_8 C4_8 C1_8 110.1(6)
C1_7 O1_7 Al3 154.1(5)
O1_7 C1_7 C4_7 111.9(6)
O1_7 C1_7 C2_7 107.9(6)
C4_7 C1_7 C2_7 108.4(6)
O1_7 C1_7 C3_7 109.4(6)
C4_7 C1_7 C3_7 110.4(6)
C2_7 C1_7 C3_7 108.7(6)
F1_7 C2_7 F3_7 107.1(6)
F1_7 C2_7 F2_7 107.9(6)
F3_7 C2_7 F2_7 107.0(6)
F1_7 C2_7 C1_7 111.9(6)
F3_7 C2_7 C1_7 110.5(6)
F2_7 C2_7 C1_7 112.2(6)
F4_7 C3_7 F6_7 107.0(6)
F4_7 C3_7 F5_7 109.1(6)
F6_7 C3_7 F5_7 107.0(6)
F4_7 C3_7 C1_7 110.2(6)
F6_7 C3_7 C1_7 111.9(6)
F5_7 C3_7 C1_7 111.3(6)
F8_7 C4_7 F9_7 109.2(7)
F8_7 C4_7 F7_7 107.6(7)
F9_7 C4_7 F7_7 108.1(6)
F8_7 C4_7 C1_7 112.5(6)
F9_7 C4_7 C1_7 109.5(6)
F7_7 C4_7 C1_7 109.9(6)
C1_6 O1_6 Al5 152.7(5)
O1_6 C1_6 C4_6 110.1(6)
O1_6 C1_6 C2_6 109.3(6)
C4_6 C1_6 C2_6 109.4(6)
O1_6 C1_6 C3_6 110.6(6)
C4_6 C1_6 C3_6 108.9(6)
C2_6 C1_6 C3_6 108.6(6)
F3_6 C2_6 F2_6 108.1(7)
F3_6 C2_6 F1_6 106.8(7)
F2_6 C2_6 F1_6 107.8(6)
F3_6 C2_6 C1_6 110.6(6)
F2_6 C2_6 C1_6 112.5(7)
F1_6 C2_6 C1_6 110.9(6)
F6_6 C3_6 F4_6 107.8(6)
F6_6 C3_6 F5_6 108.3(6)
F4_6 C3_6 F5_6 107.4(6)
F6_6 C3_6 C1_6 112.7(6)
F4_6 C3_6 C1_6 110.1(6)
F5_6 C3_6 C1_6 110.3(6)
F8_6 C4_6 F9_6 107.1(6)
F8_6 C4_6 F7_6 108.0(6)
F9_6 C4_6 F7_6 106.4(6)
F8_6 C4_6 C1_6 114.4(6)
F9_6 C4_6 C1_6 110.1(6)
F7_6 C4_6 C1_6 110.4(6)
C1_5 O1_5 Al5 145.6(5)
O1_5 C1_5 C2_5 111.0(5)
O1_5 C1_5 C4_5 110.9(5)
C2_5 C1_5 C4_5 108.9(5)
O1_5 C1_5 C3_5 106.4(5)
C2_5 C1_5 C3_5 109.3(6)
C4_5 C1_5 C3_5 110.3(5)
F1_5 C2_5 F2_5 106.9(6)
F1_5 C2_5 F3_5 106.9(6)
F2_5 C2_5 F3_5 106.9(6)
F1_5 C2_5 C1_5 110.8(6)
F2_5 C2_5 C1_5 113.4(6)
F3_5 C2_5 C1_5 111.6(6)
F5_5 C3_5 F4_5 108.7(6)
F5_5 C3_5 F6_5 107.2(6)
F4_5 C3_5 F6_5 106.5(5)
F5_5 C3_5 C1_5 110.6(6)
F4_5 C3_5 C1_5 111.8(6)
F6_5 C3_5 C1_5 111.8(6)
F7_5 C4_5 F9_5 108.2(6)
F7_5 C4_5 F8_5 107.7(6)
F9_5 C4_5 F8_5 107.6(6)
F7_5 C4_5 C1_5 111.0(6)
F9_5 C4_5 C1_5 110.0(5)
F8_5 C4_5 C1_5 112.2(6)
C1_4 O1_4 Al5 146.9(5)
O1_4 C1_4 C2_4 112.0(6)
O1_4 C1_4 C4_4 107.5(6)
C2_4 C1_4 C4_4 110.7(6)
O1_4 C1_4 C3_4 109.4(6)
C2_4 C1_4 C3_4 109.0(6)
C4_4 C1_4 C3_4 108.2(6)
F2_4 C2_4 F3_4 106.3(6)
F2_4 C2_4 F1_4 109.8(6)
F3_4 C2_4 F1_4 108.4(7)
F2_4 C2_4 C1_4 112.6(6)
F3_4 C2_4 C1_4 110.7(6)
F1_4 C2_4 C1_4 109.0(6)
F4_4 C3_4 F6_4 106.6(7)
F4_4 C3_4 F5_4 110.4(7)
F6_4 C3_4 F5_4 108.6(6)
F4_4 C3_4 C1_4 110.9(6)
F6_4 C3_4 C1_4 111.3(6)
F5_4 C3_4 C1_4 109.0(6)
F7_4 C4_4 F9_4 111.0(7)
F7_4 C4_4 F8_4 110.2(7)
F9_4 C4_4 F8_4 106.7(7)
F7_4 C4_4 C1_4 110.4(7)
F9_4 C4_4 C1_4 108.9(6)
F8_4 C4_4 C1_4 109.6(6)
C1_3 O1_3 Al6 146.2(4)
O1_3 C1_3 C2_3 110.1(5)
O1_3 C1_3 C4_3 110.5(5)
C2_3 C1_3 C4_3 109.5(5)
O1_3 C1_3 C3_3 108.1(5)
C2_3 C1_3 C3_3 110.9(5)
C4_3 C1_3 C3_3 107.9(5)
F3_3 C2_3 F1_3 108.5(6)
F3_3 C2_3 F2_3 109.1(6)
F1_3 C2_3 F2_3 107.5(6)
F3_3 C2_3 C1_3 110.3(6)
F1_3 C2_3 C1_3 110.0(5)
F2_3 C2_3 C1_3 111.4(6)
F4_3 C3_3 F6_3 108.9(6)
F4_3 C3_3 F5_3 109.1(6)
F6_3 C3_3 F5_3 106.9(6)
F4_3 C3_3 C1_3 111.3(5)
F6_3 C3_3 C1_3 110.6(6)
F5_3 C3_3 C1_3 109.9(5)
F7_3 C4_3 F8_3 108.1(5)
F7_3 C4_3 F9_3 107.3(5)
F8_3 C4_3 F9_3 107.9(5)
F7_3 C4_3 C1_3 110.7(5)
F8_3 C4_3 C1_3 112.5(5)
F9_3 C4_3 C1_3 110.2(5)
C1_2 O1_2 Al6 151.3(5)
O1_2 C1_2 C4_2 109.9(5)
O1_2 C1_2 C2_2 110.3(5)
C4_2 C1_2 C2_2 109.6(5)
O1_2 C1_2 C3_2 107.7(5)
C4_2 C1_2 C3_2 110.5(5)
C2_2 C1_2 C3_2 109.0(6)
F3_2 C2_2 F2_2 107.3(6)
F3_2 C2_2 F1_2 107.7(6)
F2_2 C2_2 F1_2 107.9(6)
F3_2 C2_2 C1_2 111.6(6)
F2_2 C2_2 C1_2 113.5(6)
F1_2 C2_2 C1_2 108.6(6)
F5_2 C3_2 F4_2 108.4(6)
F5_2 C3_2 F6_2 107.1(6)
F4_2 C3_2 F6_2 107.4(6)
F5_2 C3_2 C1_2 112.2(6)
F4_2 C3_2 C1_2 110.7(5)
F6_2 C3_2 C1_2 111.0(6)
F9_2 C4_2 F8_2 108.8(6)
F9_2 C4_2 F7_2 107.4(6)
F8_2 C4_2 F7_2 107.6(6)
F9_2 C4_2 C1_2 110.6(6)
F8_2 C4_2 C1_2 112.5(6)
F7_2 C4_2 C1_2 109.7(6)
C1_1 O1_1 Al6 142.4(4)
O1_1 C1_1 C3_1 111.4(6)
O1_1 C1_1 C4_1 112.1(5)
C3_1 C1_1 C4_1 107.9(5)
O1_1 C1_1 C2_1 107.0(5)
C3_1 C1_1 C2_1 109.4(6)
C4_1 C1_1 C2_1 109.0(5)
F3_1 C2_1 F2_1 109.9(6)
F3_1 C2_1 F1_1 107.6(6)
F2_1 C2_1 F1_1 107.6(6)
F3_1 C2_1 C1_1 110.4(6)
F2_1 C2_1 C1_1 111.2(6)
F1_1 C2_1 C1_1 110.1(6)
F6_1 C3_1 F4_1 108.1(6)
F6_1 C3_1 F5_1 107.5(6)
F4_1 C3_1 F5_1 105.4(6)
F6_1 C3_1 C1_1 115.0(6)
F4_1 C3_1 C1_1 109.6(5)
F5_1 C3_1 C1_1 110.7(6)
F9_1 C4_1 F8_1 108.6(6)
F9_1 C4_1 F7_1 106.8(6)
F8_1 C4_1 F7_1 107.0(5)
F9_1 C4_1 C1_1 110.6(5)
F8_1 C4_1 C1_1 113.3(5)
F7_1 C4_1 C1_1 110.2(6)
F1 Ba1 F2_21 121.41(13)
F1 Ba1 F2_19 67.76(13)
F2_21 Ba1 F2_19 159.23(14)
F1 Ba1 F1_21 68.19(13)
F2_21 Ba1 F1_21 55.02(13)
F2_19 Ba1 F1_21 135.51(13)
F1 Ba1 F2_20 169.78(13)
F2_21 Ba1 F2_20 58.59(13)
F2_19 Ba1 F2_20 108.80(14)
F1_21 Ba1 F2_20 113.48(13)
F1 Ba1 F1_19 121.11(13)
F2_21 Ba1 F1_19 111.38(13)
F2_19 Ba1 F1_19 54.03(13)
F1_21 Ba1 F1_19 163.48(13)
F2_20 Ba1 F1_19 54.77(13)
F1 Ba1 O1_16 53.61(12)
F2_21 Ba1 O1_16 96.00(14)
F2_19 Ba1 O1_16 74.24(14)
F1_21 Ba1 O1_16 75.15(14)
F2_20 Ba1 O1_16 116.45(13)
F1_19 Ba1 O1_16 99.03(14)
F1 Ba1 F7_16 109.13(12)
F2_21 Ba1 F7_16 64.03(15)
F2_19 Ba1 F7_16 95.72(15)
F1_21 Ba1 F7_16 92.79(15)
F2_20 Ba1 F7_16 61.09(13)
F1_19 Ba1 F7_16 71.52(15)
O1_16 Ba1 F7_16 55.55(12)
F1 Ba1 C2 105.78(17)
F2_21 Ba1 C2 112.35(17)
F2_19 Ba1 C2 79.64(17)
F1_21 Ba1 C2 118.49(16)
F2_20 Ba1 C2 82.53(17)
F1_19 Ba1 C2 73.86(17)
O1_16 Ba1 C2 151.51(16)
F7_16 Ba1 C2 139.87(17)
F1 Ba1 C1 80.13(17)
F2_21 Ba1 C1 126.86(17)
F2_19 Ba1 C1 71.16(17)
F1_21 Ba1 C1 106.91(17)
F2_20 Ba1 C1 108.26(18)
F1_19 Ba1 C1 88.75(18)
O1_16 Ba1 C1 130.03(16)
F7_16 Ba1 C1 160.26(19)
C2 Ba1 C1 25.7(2)
F1 Ba1 C6 68.12(16)
F2_21 Ba1 C6 112.37(19)
F2_19 Ba1 C6 88.20(19)
F1_21 Ba1 C6 81.20(18)
F2_20 Ba1 C6 121.92(17)
F1_19 Ba1 C6 114.52(18)
O1_16 Ba1 C6 121.62(16)
F7_16 Ba1 C6 173.96(19)
C2 Ba1 C6 45.39(19)
C1 Ba1 C6 25.8(2)
F1 Ba1 C4 107.68(18)
F2_21 Ba1 C4 74.22(18)
F2_19 Ba1 C4 122.84(18)
F1_21 Ba1 C4 76.87(17)
F2_20 Ba1 C4 82.36(18)
F1_19 Ba1 C4 110.13(17)
O1_16 Ba1 C4 150.84(18)
F7_16 Ba1 C4 134.41(18)
C2 Ba1 C4 45.41(19)
C1 Ba1 C4 52.6(2)
C6 Ba1 C4 44.9(2)
Al5 F4 Al6 178.0(3)
F2 Ba2 F2_23 121.33(14)
F2 Ba2 F2_25 67.99(14)
F2_23 Ba2 F2_25 162.37(14)
F2 Ba2 F2_24 170.49(14)
F2_23 Ba2 F2_24 58.16(13)
F2_25 Ba2 F2_24 109.93(13)
F2 Ba2 F1_23 67.31(13)
F2_23 Ba2 F1_23 55.28(13)
F2_25 Ba2 F1_23 135.08(13)
F2_24 Ba2 F1_23 113.40(13)
F2 Ba2 O1_13 54.03(12)
F2_23 Ba2 O1_13 96.37(14)
F2_25 Ba2 O1_13 76.94(15)
F2_24 Ba2 O1_13 116.60(14)
F1_23 Ba2 O1_13 73.74(14)
F2 Ba2 F1_25 121.24(13)
F2_23 Ba2 F1_25 112.06(13)
F2_25 Ba2 F1_25 54.31(13)
F2_24 Ba2 F1_25 55.65(13)
F1_23 Ba2 F1_25 163.63(13)
O1_13 Ba2 F1_25 99.52(14)
F2 Ba2 F7_13 109.50(12)
F2_23 Ba2 F7_13 66.70(16)
F2_25 Ba2 F7_13 96.49(17)
F2_24 Ba2 F7_13 61.14(14)
F1_23 Ba2 F7_13 94.12(16)
O1_13 Ba2 F7_13 55.47(12)
F1_25 Ba2 F7_13 70.13(16)
F2 Ba2 C1_26 78.75(17)
F2_23 Ba2 C1_26 124.81(18)
F2_25 Ba2 C1_26 69.92(19)
F2_24 Ba2 C1_26 109.60(18)
F1_23 Ba2 C1_26 105.14(19)
O1_13 Ba2 C1_26 129.90(17)
F1_25 Ba2 C1_26 90.67(19)
F7_13 Ba2 C1_26 160.7(2)
F2 Ba2 C2_26 104.43(17)
F2_23 Ba2 C2_26 113.17(18)
F2_25 Ba2 C2_26 75.58(18)
F2_24 Ba2 C2_26 83.58(18)
F1_23 Ba2 C2_26 120.09(17)
O1_13 Ba2 C2_26 150.29(17)
F1_25 Ba2 C2_26 73.08(18)
F7_13 Ba2 C2_26 139.10(18)
C1_26 Ba2 C2_26 26.2(2)
F2 Ba2 C6_26 70.17(18)
F2_23 Ba2 C6_26 107.8(2)
F2_25 Ba2 C6_26 89.3(2)
F2_24 Ba2 C6_26 119.32(19)
F1_23 Ba2 C6_26 79.87(19)
O1_13 Ba2 C6_26 123.80(18)
F1_25 Ba2 C6_26 115.69(19)
F7_13 Ba2 C6_26 173.6(2)
C1_26 Ba2 C6_26 25.4(2)
C2_26 Ba2 C6_26 45.2(2)
F2 Ba2 C3_26 121.59(17)
F2_23 Ba2 C3_26 88.01(18)
F2_25 Ba2 C3_26 99.49(18)
F2_24 Ba2 C3_26 67.69(18)
F1_23 Ba2 C3_26 107.19(17)
O1_13 Ba2 C3_26 175.07(18)
F1_25 Ba2 C3_26 80.83(17)
F7_13 Ba2 C3_26 128.82(18)
C1_26 Ba2 C3_26 45.2(2)
C2_26 Ba2 C3_26 25.2(2)
C6_26 Ba2 C3_26 52.3(2)
Al4 F3 Al3 171.9(3)
O1_8 Al3 O1_9 110.9(3)
O1_8 Al3 O1_7 114.3(3)
O1_9 Al3 O1_7 117.9(3)
O1_8 Al3 F3 103.9(3)
O1_9 Al3 F3 107.6(3)
O1_7 Al3 F3 100.4(3)
O1_6 Al5 O1_4 111.7(3)
O1_6 Al5 O1_5 118.8(3)
O1_4 Al5 O1_5 111.8(3)
O1_6 Al5 F4 106.7(3)
O1_4 Al5 F4 105.3(3)
O1_5 Al5 F4 100.9(3)
O1_15 Al2 F2 112.0(3)
O1_15 Al2 O1_14 112.6(3)
F2 Al2 O1_14 113.0(3)
O1_15 Al2 O1_13 108.7(3)
F2 Al2 O1_13 93.0(2)
O1_14 Al2 O1_13 116.0(3)
O1_15 Al2 Ba2 115.6(2)
F2 Al2 Ba2 40.63(14)
O1_14 Al2 Ba2 131.3(2)
O1_13 Al2 Ba2 52.71(17)
F1 Al1 O1_18 112.9(3)
F1 Al1 O1_17 112.6(2)
O1_18 Al1 O1_17 111.7(3)
F1 Al1 O1_16 93.3(2)
O1_18 Al1 O1_16 116.8(3)
O1_17 Al1 O1_16 108.3(3)
F1 Al1 Ba1 40.31(14)
O1_18 Al1 Ba1 133.1(2)
O1_17 Al1 Ba1 114.60(19)
O1_16 Al1 Ba1 53.60(16)
Al1 F1 Ba1 114.6(2)
O1_10 Al4 O1_12 112.7(3)
O1_10 Al4 O1_11 111.2(3)
O1_12 Al4 O1_11 116.5(3)
O1_10 Al4 F3 106.5(3)
O1_12 Al4 F3 108.1(3)
O1_11 Al4 F3 100.6(2)
O1_2 Al6 O1_3 111.8(3)
O1_2 Al6 O1_1 118.1(3)
O1_3 Al6 O1_1 109.9(3)
O1_2 Al6 F4 106.9(2)
O1_3 Al6 F4 108.2(3)
O1_1 Al6 F4 100.9(2)
Al2 F2 Ba2 113.91(19)
C2 C1 C6 119.7(7)
C2 C1 C7 121.9(7)
C6 C1 C7 118.4(7)
C2 C1 Ba1 76.7(4)
C6 C1 Ba1 77.2(4)
C7 C1 Ba1 117.7(5)
C1 C2 C3 120.2(7)
C1 C2 C8 120.7(7)
C3 C2 C8 119.0(7)
C1 C2 Ba1 77.6(4)
C3 C2 Ba1 78.5(4)
C8 C2 Ba1 117.7(5)
C2 C3 C4 119.0(7)
C2 C3 C9 120.3(7)
C4 C3 C9 120.7(7)
C2 C3 Ba1 75.8(4)
C4 C3 Ba1 76.5(4)
C9 C3 Ba1 120.3(5)
C5 C4 C3 120.6(7)
C5 C4 C10 120.9(7)
C3 C4 C10 118.2(7)
C5 C4 Ba1 78.9(4)
C3 C4 Ba1 77.7(4)
C10 C4 Ba1 118.6(5)
C4 C5 C6 120.0(7)
C4 C5 C11 121.8(7)
C6 C5 C11 118.2(7)
C4 C5 Ba1 75.9(4)
C6 C5 Ba1 75.5(4)
C11 C5 Ba1 121.1(5)
C5 C6 C1 120.3(7)
C5 C6 C12 119.9(8)
C1 C6 C12 119.5(8)
C5 C6 Ba1 79.1(4)
C1 C6 Ba1 77.1(4)
C12 C6 Ba1 119.1(5)
C6_26 C1_26 C2_26 120.2(8)
C6_26 C1_26 C7_26 119.5(8)
C2_26 C1_26 C7_26 120.2(8)
C6_26 C1_26 Ba2 79.1(5)
C2_26 C1_26 Ba2 78.6(4)
C7_26 C1_26 Ba2 116.7(5)
C3_26 C2_26 C1_26 119.3(7)
C3_26 C2_26 C8_26 119.4(7)
C1_26 C2_26 C8_26 121.3(7)
C3_26 C2_26 Ba2 78.1(4)
C1_26 C2_26 Ba2 75.3(4)
C8_26 C2_26 Ba2 118.3(5)
C2_26 C3_26 C4_26 120.3(8)
C2_26 C3_26 C9_26 117.9(8)
C4_26 C3_26 C9_26 121.7(8)
C2_26 C3_26 Ba2 76.8(4)
C4_26 C3_26 Ba2 77.7(5)
C9_26 C3_26 Ba2 118.6(5)
C5_26 C4_26 C3_26 121.0(8)
C5_26 C4_26 C10_26 119.1(8)
C3_26 C4_26 C10_26 119.8(9)
C5_26 C4_26 Ba2 77.6(5)
C3_26 C4_26 Ba2 76.7(4)
C10_26 C4_26 Ba2 120.5(5)
C4_26 C5_26 C6_26 118.9(7)
C4_26 C5_26 C11_26 121.9(11)
C6_26 C5_26 C11_26 119.0(10)
C4_26 C5_26 Ba2 77.4(5)
C6_26 C5_26 Ba2 76.0(5)
C11_26 C5_26 Ba2 121.8(6)
C1_26 C6_26 C5_26 120.3(8)
C1_26 C6_26 C12_26 120.3(10)
C5_26 C6_26 C12_26 119.4(9)
C1_26 C6_26 Ba2 75.5(5)
C5_26 C6_26 Ba2 78.1(5)
C12_26 C6_26 Ba2 118.2(5)

loop_
_geom_bond_atom_site_label_1
_geom_bond_atom_site_label_2
_geom_bond_distance
C1_25 C6_25 1.354(11)
C1_25 F1_25 1.378(9)
C1_25 C2_25 1.381(11)
C2_25 C3_25 1.382(12)
C2_25 F2_25 1.384(9)
C3_25 C4_25 1.371(13)
C4_25 C5_25 1.377(14)
C5_25 C6_25 1.364(13)
F1_25 Ba2 2.931(5)
F2_25 Ba2 2.814(5)
C1_24 F1_24 1.346(11)
C1_24 C2_24 1.361(11)
C1_24 C6_24 1.385(12)
C2_24 C3_24 1.382(12)
C2_24 F2_24 1.387(9)
C3_24 C4_24 1.363(14)
C4_24 C5_24 1.410(16)
C5_24 C6_24 1.389(14)
F2_24 Ba2 2.852(5)
C1_23 C2_23 1.347(11)
C1_23 F1_23 1.389(9)
C1_23 C6_23 1.407(11)
C2_23 F2_23 1.370(8)
C2_23 C3_23 1.376(11)
C3_23 C4_23 1.369(12)
C4_23 C5_23 1.383(13)
C5_23 C6_23 1.386(12)
F1_23 Ba2 2.889(4)
F2_23 Ba2 2.791(4)
C1_21 C2_21 1.356(11)
C1_21 F1_21 1.364(9)
C1_21 C6_21 1.396(11)
C2_21 F2_21 1.374(9)
C2_21 C3_21 1.381(11)
C3_21 C4_21 1.405(11)
C4_21 C5_21 1.379(12)
C5_21 C6_21 1.400(12)
F1_21 Ba1 2.882(4)
F2_21 Ba1 2.795(4)
C1_20 F1_20 1.344(9)
C1_20 C2_20 1.370(11)
C1_20 C6_20 1.383(12)
C2_20 C3_20 1.364(12)
C2_20 F2_20 1.373(9)
C3_20 C4_20 1.417(13)
C4_20 C5_20 1.392(14)
C5_20 C6_20 1.395(13)
F2_20 Ba1 2.921(4)
C1_19 C2_19 1.361(12)
C1_19 C6_19 1.368(12)
C1_19 F1_19 1.381(9)
C2_19 C3_19 1.361(11)
C2_19 F2_19 1.382(9)
C3_19 C4_19 1.386(12)
C4_19 C5_19 1.400(14)
C5_19 C6_19 1.367(13)
F1_19 Ba1 2.939(5)
F2_19 Ba1 2.827(5)
O1_18 C1_18 1.345(8)
O1_18 Al1 1.703(5)
C1_18 C4_18 1.554(10)
C1_18 C3_18 1.557(9)
C1_18 C2_18 1.561(10)
C2_18 F3_18 1.322(9)
C2_18 F2_18 1.331(8)
C2_18 F1_18 1.353(9)
C3_18 F5_18 1.330(10)
C3_18 F4_18 1.338(10)
C3_18 F6_18 1.339(9)
C4_18 F8_18 1.328(8)
C4_18 F9_18 1.339(9)
C4_18 F7_18 1.343(9)
O1_17 C1_17 1.352(8)
O1_17 Al1 1.704(5)
C1_17 C2_17 1.548(9)
C1_17 C3_17 1.551(10)
C1_17 C4_17 1.553(10)
C2_17 F1_17 1.332(9)
C2_17 F2_17 1.335(8)
C2_17 F3_17 1.344(9)
C3_17 F6_17 1.334(9)
C3_17 F5_17 1.337(10)
C3_17 F4_17 1.338(9)
C4_17 F9_17 1.326(10)
C4_17 F8_17 1.342(9)
C4_17 F7_17 1.353(9)
O1_16 C1_16 1.370(7)
O1_16 Al1 1.768(5)
O1_16 Ba1 2.956(5)
C1_16 C2_16 1.540(8)
C1_16 C4_16 1.547(9)
C1_16 C3_16 1.558(9)
C2_16 F3_16 1.336(8)
C2_16 F2_16 1.345(8)
C2_16 F1_16 1.354(8)
C3_16 F5_16 1.333(9)
C3_16 F4_16 1.337(8)
C3_16 F6_16 1.338(8)
C4_16 F8_16 1.318(8)
C4_16 F9_16 1.340(9)
C4_16 F7_16 1.369(9)
F7_16 Ba1 2.967(5)
O1_15 C1_15 1.371(8)
O1_15 Al2 1.702(5)
C1_15 C2_15 1.534(10)
C1_15 C4_15 1.543(10)
C1_15 C3_15 1.562(10)
C2_15 F1_15 1.329(9)
C2_15 F2_15 1.346(8)
C2_15 F3_15 1.348(9)
C3_15 F6_15 1.329(9)
C3_15 F5_15 1.334(9)
C3_15 F4_15 1.344(10)
C4_15 F7_15 1.326(9)
C4_15 F8_15 1.341(8)
C4_15 F9_15 1.341(9)
O1_14 C1_14 1.346(8)
O1_14 Al2 1.725(5)
C1_14 C2_14 1.553(9)
C1_14 C3_14 1.560(9)
C1_14 C4_14 1.565(10)
C2_14 F1_14 1.324(8)
C2_14 F3_14 1.330(8)
C2_14 F2_14 1.348(8)
C3_14 F4_14 1.310(9)
C3_14 F6_14 1.329(9)
C3_14 F5_14 1.351(9)
C4_14 F9_14 1.312(9)
C4_14 F8_14 1.336(9)
C4_14 F7_14 1.344(9)
O1_13 C1_13 1.386(8)
O1_13 Al2 1.769(5)
O1_13 Ba2 2.925(5)
C1_13 C4_13 1.553(9)
C1_13 C3_13 1.557(9)
C1_13 C2_13 1.567(9)
C2_13 F1_13 1.320(8)
C2_13 F2_13 1.320(7)
C2_13 F3_13 1.343(8)
C3_13 F5_13 1.324(9)
C3_13 F6_13 1.326(8)
C3_13 F4_13 1.334(8)
C4_13 F9_13 1.311(9)
C4_13 F8_13 1.324(8)
C4_13 F7_13 1.373(9)
F7_13 Ba2 3.013(5)
O1_12 C1_12 1.346(8)
O1_12 Al4 1.709(5)
C1_12 C3_12 1.548(9)
C1_12 C2_12 1.549(9)
C1_12 C4_12 1.571(9)
C2_12 F3_12 1.324(9)
C2_12 F2_12 1.333(8)
C2_12 F1_12 1.360(10)
C3_12 F4_12 1.320(8)
C3_12 F6_12 1.344(8)
C3_12 F5_12 1.355(8)
C4_12 F7_12 1.321(8)
C4_12 F9_12 1.339(8)
C4_12 F8_12 1.342(8)
O1_11 C1_11 1.360(8)
O1_11 Al4 1.718(5)
C1_11 C2_11 1.547(9)
C1_11 C4_11 1.558(9)
C1_11 C3_11 1.571(8)
C2_11 F2_11 1.328(8)
C2_11 F3_11 1.331(8)
C2_11 F1_11 1.368(8)
C3_11 F4_11 1.319(7)
C3_11 F5_11 1.333(8)
C3_11 F6_11 1.335(7)
C4_11 F9_11 1.313(8)
C4_11 F7_11 1.337(9)
C4_11 F8_11 1.349(8)
O1_10 C1_10 1.356(9)
O1_10 Al4 1.702(5)
C1_10 C2_10 1.539(10)
C1_10 C4_10 1.543(10)
C1_10 C3_10 1.569(10)
C2_10 F2_10 1.338(8)
C2_10 F3_10 1.341(10)
C2_10 F1_10 1.342(10)
C3_10 F6_10 1.302(9)
C3_10 F5_10 1.329(11)
C3_10 F4_10 1.344(11)
C4_10 F9_10 1.333(9)
C4_10 F7_10 1.335(8)
C4_10 F8_10 1.349(8)
O1_9 C1_9 1.360(8)
O1_9 Al3 1.706(5)
C1_9 C2_9 1.547(9)
C1_9 C4_9 1.563(9)
C1_9 C3_9 1.568(9)
C2_9 F1_9 1.317(9)
C2_9 F3_9 1.323(8)
C2_9 F2_9 1.336(8)
C3_9 F4_9 1.318(8)
C3_9 F5_9 1.323(8)
C3_9 F6_9 1.339(8)
C4_9 F7_9 1.330(8)
C4_9 F9_9 1.342(9)
C4_9 F8_9 1.352(8)
O1_8 C1_8 1.352(8)
O1_8 Al3 1.703(6)
C1_8 C3_8 1.542(10)
C1_8 C2_8 1.551(10)
C1_8 C4_8 1.563(9)
C2_8 F3_8 1.334(8)
C2_8 F2_8 1.344(8)
C2_8 F1_8 1.353(8)
C3_8 F4_8 1.337(9)
C3_8 F5_8 1.338(9)
C3_8 F6_8 1.340(9)
C4_8 F9_8 1.330(9)
C4_8 F8_8 1.334(8)
C4_8 F7_8 1.352(9)
O1_7 C1_7 1.359(8)
O1_7 Al3 1.707(5)
C1_7 C4_7 1.536(9)
C1_7 C2_7 1.553(9)
C1_7 C3_7 1.560(10)
C2_7 F1_7 1.320(8)
C2_7 F3_7 1.338(8)
C2_7 F2_7 1.339(8)
C3_7 F4_7 1.318(8)
C3_7 F6_7 1.341(8)
C3_7 F5_7 1.342(9)
C4_7 F8_7 1.332(9)
C4_7 F9_7 1.339(9)
C4_7 F7_7 1.345(9)
O1_6 C1_6 1.353(8)
O1_6 Al5 1.700(5)
C1_6 C4_6 1.531(9)
C1_6 C2_6 1.560(9)
C1_6 C3_6 1.563(9)
C2_6 F3_6 1.330(9)
C2_6 F2_6 1.330(9)
C2_6 F1_6 1.336(9)
C3_6 F6_6 1.335(8)
C3_6 F4_6 1.340(9)
C3_6 F5_6 1.349(8)
C4_6 F8_6 1.336(8)
C4_6 F9_6 1.358(9)
C4_6 F7_6 1.362(9)
O1_5 C1_5 1.371(8)
O1_5 Al5 1.713(5)
C1_5 C2_5 1.538(9)
C1_5 C4_5 1.548(9)
C1_5 C3_5 1.555(9)
C2_5 F1_5 1.339(8)
C2_5 F2_5 1.348(8)
C2_5 F3_5 1.349(8)
C3_5 F5_5 1.338(8)
C3_5 F4_5 1.339(8)
C3_5 F6_5 1.350(8)
C4_5 F7_5 1.337(8)
C4_5 F9_5 1.337(8)
C4_5 F8_5 1.342(8)
O1_4 C1_4 1.373(8)
O1_4 Al5 1.701(5)
C1_4 C2_4 1.520(9)
C1_4 C4_4 1.561(10)
C1_4 C3_4 1.566(10)
C2_4 F2_4 1.340(8)
C2_4 F3_4 1.349(9)
C2_4 F1_4 1.379(9)
C3_4 F4_4 1.328(9)
C3_4 F6_4 1.355(8)
C3_4 F5_4 1.366(10)
C4_4 F7_4 1.342(10)
C4_4 F9_4 1.351(10)
C4_4 F8_4 1.362(9)
O1_3 C1_3 1.365(8)
O1_3 Al6 1.708(5)
C1_3 C2_3 1.543(9)
C1_3 C4_3 1.561(8)
C1_3 C3_3 1.563(8)
C2_3 F3_3 1.336(8)
C2_3 F1_3 1.345(8)
C2_3 F2_3 1.349(8)
C3_3 F4_3 1.317(8)
C3_3 F6_3 1.331(8)
C3_3 F5_3 1.335(8)
C4_3 F7_3 1.335(8)
C4_3 F8_3 1.340(7)
C4_3 F9_3 1.352(8)
O1_2 C1_2 1.361(7)
O1_2 Al6 1.700(5)
C1_2 C4_2 1.552(9)
C1_2 C2_2 1.554(9)
C1_2 C3_2 1.565(9)
C2_2 F3_2 1.319(8)
C2_2 F2_2 1.334(8)
C2_2 F1_2 1.358(9)
C3_2 F5_2 1.309(9)
C3_2 F4_2 1.340(8)
C3_2 F6_2 1.354(8)
C4_2 F9_2 1.319(8)
C4_2 F8_2 1.344(8)
C4_2 F7_2 1.347(8)
O1_1 C1_1 1.360(8)
O1_1 Al6 1.717(5)
C1_1 C3_1 1.548(9)
C1_1 C4_1 1.553(9)
C1_1 C2_1 1.571(9)
C2_1 F3_1 1.320(8)
C2_1 F2_1 1.334(8)
C2_1 F1_1 1.345(8)
C3_1 F6_1 1.322(8)
C3_1 F4_1 1.349(8)
C3_1 F5_1 1.352(8)
C4_1 F9_1 1.327(8)
C4_1 F8_1 1.342(8)
C4_1 F7_1 1.353(8)
Ba1 F1 2.589(4)
Ba1 C2 3.156(7)
Ba1 C1 3.168(7)
Ba1 C6 3.169(7)
Ba1 C4 3.176(7)
F4 Al5 1.772(5)
F4 Al6 1.777(5)
Ba2 F2 2.590(4)
Ba2 C1_26 3.134(7)
Ba2 C2_26 3.176(7)
Ba2 C6_26 3.179(8)
Ba2 C3_26 3.193(7)
F3 Al4 1.760(5)
F3 Al3 1.779(5)
Al2 F2 1.709(4)
Al1 F1 1.700(4)
C1 C2 1.409(11)
C1 C6 1.413(12)
C1 C7 1.530(11)
C2 C3 1.415(11)
C2 C8 1.529(10)
C3 C4 1.422(11)
C3 C9 1.508(11)
C4 C5 1.395(11)
C4 C10 1.521(11)
C5 C6 1.402(11)
C5 C11 1.508(11)
C6 C12 1.520(11)
C1_26 C6_26 1.386(12)
C1_26 C2_26 1.430(11)
C1_26 C7_26 1.518(12)
C2_26 C3_26 1.388(11)
C2_26 C8_26 1.511(12)
C3_26 C4_26 1.414(11)
C3_26 C9_26 1.538(12)
C4_26 C5_26 1.388(13)
C4_26 C10_26 1.545(13)
C5_26 C6_26 1.431(14)
C5_26 C11_26 1.508(13)
C6_26 C12_26 1.518(13)
